data_7705737
loop_
_publ_author_name
'Lange, Jaclyn L.'
'Davey, Patrick R. W. J.'
'Ma, Michelle T.'
'White, Jonathan M.'
'Morgenstern, Alfred'
'Bruchertseifer, Frank'
'Blower, Philip J.'
'Paterson, Brett M.'

_publ_section_title
;
 An octadentate bis(semicarbazone) macrocycle: a potential chelator for
 lead and bismuth radiopharmaceuticals.
;
_journal_issue 42
_journal_name_full 'Dalton transactions (Cambridge, England : 2003)'
_journal_page_first 14962
_journal_page_last 14974
_journal_paper_doi 10.1039/d0dt02673e
_journal_volume 49
_journal_year 2020
_chemical_formula_sum 'C18 H37 Cl2 N10 O12.5 Pb'
_chemical_formula_weight 871.66
_space_group_crystal_system triclinic
_space_group_IT_number 1
_space_group_name_Hall 'P 1'
_space_group_name_H-M_alt 'P 1'
_atom_sites_solution_hydrogens geom
_audit_creation_method SHELXL-2016/6
_audit_update_record
;
2018-05-31 deposited with the CCDC.	2020-10-14 downloaded from the CCDC.
;
_cell_angle_alpha 95.581(2)
_cell_angle_beta 108.614(2)
_cell_angle_gamma 99.640(2)
_cell_formula_units_Z 4
_cell_length_a 12.2202(3)
_cell_length_b 15.0117(3)
_cell_length_c 18.5855(6)
_cell_measurement_reflns_used 16286
_cell_measurement_temperature 130.01(10)
_cell_measurement_theta_max 37.3480
_cell_measurement_theta_min 3.4040
_cell_volume 3143.75(15)
_computing_cell_refinement 'CrysAlisPro 1.171.38.43 (Rigaku OD, 2015)'
_computing_data_collection 'CrysAlisPro 1.171.38.43 (Rigaku OD, 2015)'
_computing_data_reduction 'CrysAlisPro 1.171.38.43 (Rigaku OD, 2015)'
_computing_structure_refinement 'SHELXL-2016/6 (Sheldrick, 2016)'
_computing_structure_solution SHELXT
_diffrn_ambient_environment N~2~
_diffrn_ambient_temperature 130.01(10)
_diffrn_detector 'CCD plate'
_diffrn_detector_area_resol_mean 10.2273
_diffrn_detector_type Atlas
_diffrn_measured_fraction_theta_full 0.998
_diffrn_measured_fraction_theta_max 0.998
_diffrn_measurement_device 'four-circle diffractometer'
_diffrn_measurement_device_type 'SuperNova, Dual, Cu at zero, Atlas'
_diffrn_measurement_method '\w scans'
_diffrn_radiation_monochromator mirror
_diffrn_radiation_probe x-ray
_diffrn_radiation_type 'Mo K\a'
_diffrn_radiation_wavelength 0.71073
_diffrn_reflns_av_R_equivalents 0.0365
_diffrn_reflns_av_unetI/netI 0.0570
_diffrn_reflns_Laue_measured_fraction_full 0.998
_diffrn_reflns_Laue_measured_fraction_max 0.998
_diffrn_reflns_limit_h_max 14
_diffrn_reflns_limit_h_min -14
_diffrn_reflns_limit_k_max 17
_diffrn_reflns_limit_k_min -17
_diffrn_reflns_limit_l_max 22
_diffrn_reflns_limit_l_min -21
_diffrn_reflns_number 21194
_diffrn_reflns_point_group_measured_fraction_full 0.998
_diffrn_reflns_point_group_measured_fraction_max 0.998
_diffrn_reflns_theta_full 25.000
_diffrn_reflns_theta_max 25.000
_diffrn_reflns_theta_min 3.266
_diffrn_source 'micro-focus sealed X-ray tube'
_diffrn_source_type 'SuperNova (Mo) X-ray Source'
_exptl_absorpt_coefficient_mu 5.610
_exptl_absorpt_correction_T_max 0.312
_exptl_absorpt_correction_T_min 0.155
_exptl_absorpt_correction_type gaussian
_exptl_absorpt_process_details
;
CrysAlisPro 1.171.38.43 (Rigaku Oxford Diffraction, 2015)
Numerical absorption correction based on gaussian integration over
			a multifaceted crystal model
Empirical absorption correction using spherical harmonics,
 implemented in SCALE3 ABSPACK scaling algorithm.
;
_exptl_crystal_colour COLOURLESS
_exptl_crystal_density_diffrn 1.842
_exptl_crystal_description BLOCK
_exptl_crystal_F_000 1724
_exptl_crystal_size_max 0.551
_exptl_crystal_size_mid 0.351
_exptl_crystal_size_min 0.322
_refine_diff_density_max 2.047
_refine_diff_density_min -1.531
_refine_diff_density_rms 0.131
_refine_ls_abs_structure_details
;
 Refined as an inversion twin.
;
_refine_ls_abs_structure_Flack 0.049(6)
_refine_ls_extinction_method none
_refine_ls_goodness_of_fit_ref 1.024
_refine_ls_hydrogen_treatment constr
_refine_ls_matrix_type full
_refine_ls_number_parameters 1594
_refine_ls_number_reflns 15154
_refine_ls_number_restraints 2323
_refine_ls_restrained_S_all 0.961
_refine_ls_R_factor_all 0.0329
_refine_ls_R_factor_gt 0.0314
_refine_ls_shift/su_max 0.002
_refine_ls_shift/su_mean 0.000
_refine_ls_structure_factor_coef Fsqd
_refine_ls_weighting_details 'w=1/[\s^2^(Fo^2^)+(0.0273P)^2^] where P=(Fo^2^+2Fc^2^)/3'
_refine_ls_weighting_scheme calc
_refine_ls_wR_factor_gt 0.0707
_refine_ls_wR_factor_ref 0.0717
_reflns_Friedel_coverage 1.000
_reflns_Friedel_fraction_full 0.998
_reflns_Friedel_fraction_max 0.998
_reflns_number_gt 14517
_reflns_number_total 15154
_reflns_threshold_expression 'I > 2\s(I)'
_cod_data_source_file d0dt02673e2.cif
_cod_data_source_block shelx_CCDC2
_cod_original_formula_sum 'C18 H37 Cl2 N10 O12.50 Pb'
_cod_database_code 7705737
_shelx_shelxl_version_number 2016/6
_shelx_space_group_comment
;
The symmetry employed for this shelxl refinement is uniquely defined
by the following loop, which should always be used as a source of
symmetry information in preference to the above space-group names.
They are only intended as comments.
;
_oxdiff_exptl_absorpt_empirical_full_min 0.575
_oxdiff_exptl_absorpt_empirical_full_max 2.096
_oxdiff_exptl_absorpt_empirical_details
;
Empirical correction (ABSPACK) includes:
- Absorption correction using spherical harmonics
- Frame scaling
;

loop_
_space_group_symop_operation_xyz
'x, y, z'

loop_
_atom_site_label
_atom_site_type_symbol
_atom_site_fract_x
_atom_site_fract_y
_atom_site_fract_z
_atom_site_U_iso_or_equiv
_atom_site_adp_type
_atom_site_occupancy
_atom_site_site_symmetry_order
_atom_site_calc_flag
_atom_site_refinement_flags_posn
_atom_site_refinement_flags_adp
_atom_site_refinement_flags_occupancy
_atom_site_disorder_assembly
_atom_site_disorder_group
C1 C 0.6649(9) 0.6584(8) 0.8120(8) 0.016(2) Uani 1 1 d . U . . .
H1A H 0.627839 0.641115 0.756715 0.020 Uiso 1 1 calc R U . . .
H1B H 0.740160 0.699603 0.822016 0.020 Uiso 1 1 calc R U . . .
O7 O 0.8553(7) 0.7206(6) 0.2823(5) 0.0184(17) Uani 1 1 d . U . . .
C2 C 0.5875(9) 0.7088(7) 0.8426(8) 0.015(2) Uani 1 1 d . U . . .
H2A H 0.626221 0.729124 0.897514 0.017 Uiso 1 1 calc R U . . .
H2B H 0.577859 0.762623 0.818274 0.017 Uiso 1 1 calc R U . . .
C3 C 0.4129(11) 0.6929(8) 0.8793(9) 0.021(2) Uani 1 1 d . U . . .
H3A H 0.328642 0.667585 0.859387 0.025 Uiso 1 1 calc R U . . .
H3B H 0.424598 0.758326 0.878760 0.025 Uiso 1 1 calc R U . . .
C4 C 0.4635(11) 0.6760(8) 0.9620(8) 0.020(2) Uani 1 1 d . U . . .
H4A H 0.547484 0.702602 0.982413 0.025 Uiso 1 1 calc R U . . .
H4B H 0.426013 0.705872 0.993361 0.025 Uiso 1 1 calc R U . . .
C5 C 0.5245(10) 0.5617(8) 1.0383(8) 0.022(2) Uani 1 1 d . U . . .
H5A H 0.495553 0.501541 1.048265 0.027 Uiso 1 1 calc R U . . .
H5B H 0.522841 0.606433 1.079077 0.027 Uiso 1 1 calc R U . . .
C6 C 0.6519(11) 0.5685(9) 1.0429(9) 0.022(2) Uani 1 1 d . U . . .
H6A H 0.683422 0.629072 1.035048 0.027 Uiso 1 1 calc R U . . .
H6B H 0.698882 0.559481 1.093570 0.027 Uiso 1 1 calc R U . . .
C7 C 0.7754(10) 0.5229(8) 0.9709(9) 0.021(2) Uani 1 1 d . U . . .
H7A H 0.790689 0.469193 0.945456 0.025 Uiso 1 1 calc R U . . .
H7B H 0.837933 0.542451 1.020401 0.025 Uiso 1 1 calc R U . . .
C8 C 0.7775(9) 0.5990(8) 0.9225(8) 0.019(2) Uani 1 1 d . U . . .
H8A H 0.766350 0.653661 0.949308 0.023 Uiso 1 1 calc R U . . .
H8B H 0.854485 0.613133 0.916847 0.023 Uiso 1 1 calc R U . . .
C9 C 0.7303(9) 0.5154(8) 0.7958(8) 0.020(2) Uani 1 1 d . U . . .
H9A H 0.795881 0.552457 0.786398 0.024 Uiso 1 1 calc R U . . .
H9B H 0.759666 0.467739 0.823115 0.024 Uiso 1 1 calc R U . . .
C10 C 0.6384(10) 0.4718(7) 0.7202(8) 0.018(2) Uani 1 1 d . U . . .
C11 C 0.6840(12) 0.4361(10) 0.6604(10) 0.035(4) Uani 1 1 d . U . . .
H11A H 0.640548 0.375018 0.637350 0.052 Uiso 1 1 calc R U . . .
H11B H 0.766149 0.435432 0.683645 0.052 Uiso 1 1 calc R U . . .
H11C H 0.674752 0.474800 0.621608 0.052 Uiso 1 1 calc R U . . .
C12 C 0.3286(10) 0.4059(8) 0.6396(8) 0.017(2) Uani 1 1 d . U . . .
C13 C 0.3196(10) 0.5408(7) 0.9592(8) 0.018(3) Uani 1 1 d . U . . .
H13A H 0.268275 0.562213 0.915836 0.022 Uiso 1 1 calc R U . . .
H13B H 0.306685 0.565891 1.005162 0.022 Uiso 1 1 calc R U . . .
C14 C 0.2863(10) 0.4387(7) 0.9480(8) 0.014(2) Uani 1 1 d . U . . .
C15 C 0.1766(10) 0.4016(8) 0.9649(8) 0.019(3) Uani 1 1 d . U . . .
H15A H 0.128252 0.351649 0.925111 0.029 Uiso 1 1 calc R U . . .
H15B H 0.133309 0.449032 0.966689 0.029 Uiso 1 1 calc R U . . .
H15C H 0.198097 0.380292 1.013520 0.029 Uiso 1 1 calc R U . . .
C16 C 0.3843(10) 0.2506(7) 0.8819(8) 0.018(3) Uani 1 1 d . U . . .
C17 C 0.3953(10) 0.6462(8) 0.7492(8) 0.020(2) Uani 1 1 d . U . . .
H17A H 0.319920 0.606950 0.739860 0.031 Uiso 1 1 calc R U . . .
H17B H 0.432322 0.622147 0.715449 0.031 Uiso 1 1 calc R U . . .
H17C H 0.384361 0.706457 0.739857 0.031 Uiso 1 1 calc R U . . .
C18 C 0.6535(13) 0.4083(9) 1.0098(10) 0.027(3) Uani 1 1 d . U . . .
H18A H 0.649505 0.361784 0.969251 0.041 Uiso 1 1 calc R U . . .
H18B H 0.584245 0.394344 1.023901 0.041 Uiso 1 1 calc R U . . .
H18C H 0.722457 0.410545 1.053675 0.041 Uiso 1 1 calc R U . . .
C19 C 0.9208(10) 0.0210(8) 0.6097(8) 0.017(2) Uani 1 1 d . U . . .
H19A H 0.918016 -0.026981 0.569797 0.021 Uiso 1 1 calc R U . . .
H19B H 0.950267 0.079269 0.596981 0.021 Uiso 1 1 calc R U . . .
C20 C 0.7955(10) 0.0183(9) 0.6114(8) 0.020(3) Uani 1 1 d . U . . .
H20A H 0.744246 0.023250 0.560655 0.025 Uiso 1 1 calc R U . . .
H20B H 0.766064 -0.040493 0.623481 0.025 Uiso 1 1 calc R U . . .
C21 C 0.6775(9) 0.0700(8) 0.6814(8) 0.020(2) Uani 1 1 d . U . . .
H21A H 0.613193 0.051761 0.632590 0.023 Uiso 1 1 calc R U . . .
H21B H 0.666202 0.125020 0.707552 0.023 Uiso 1 1 calc R U . . .
C22 C 0.6729(9) -0.0064(8) 0.7304(8) 0.017(2) Uani 1 1 d . U . . .
H22A H 0.595208 -0.020197 0.735012 0.020 Uiso 1 1 calc R U . . .
H22B H 0.685077 -0.061343 0.704665 0.020 Uiso 1 1 calc R U . . .
C23 C 0.7836(10) -0.0623(8) 0.8427(9) 0.023(3) Uani 1 1 d . U . . .
H23A H 0.707945 -0.101716 0.835059 0.028 Uiso 1 1 calc R U . . .
H23B H 0.824624 -0.044697 0.897709 0.028 Uiso 1 1 calc R U . . .
C24 C 0.8560(10) -0.1156(7) 0.8082(9) 0.022(3) Uani 1 1 d . U . . .
H24A H 0.861688 -0.171529 0.829994 0.027 Uiso 1 1 calc R U . . .
H24B H 0.815342 -0.132660 0.753125 0.027 Uiso 1 1 calc R U . . .
C25 C 1.0316(11) -0.1033(8) 0.7720(9) 0.024(2) Uani 1 1 d . U . . .
H25A H 1.020390 -0.168572 0.773170 0.028 Uiso 1 1 calc R U . . .
H25B H 1.115880 -0.077923 0.792107 0.028 Uiso 1 1 calc R U . . .
C26 C 0.9851(11) -0.0892(8) 0.6912(9) 0.022(2) Uani 1 1 d . U . . .
H26A H 0.901547 -0.116985 0.669884 0.026 Uiso 1 1 calc R U . . .
H26B H 1.024712 -0.119745 0.661633 0.026 Uiso 1 1 calc R U . . .
C27 C 1.1238(9) 0.0401(7) 0.6862(8) 0.015(2) Uani 1 1 d . U . . .
H27A H 1.131771 0.013337 0.638929 0.017 Uiso 1 1 calc R U . . .
H27B H 1.176238 0.017640 0.728332 0.017 Uiso 1 1 calc R U . . .
C28 C 1.1628(9) 0.1422(7) 0.6966(7) 0.013(2) Uani 1 1 d . U . . .
C29 C 1.2672(10) 0.1774(8) 0.6763(9) 0.022(3) Uani 1 1 d . U . . .
H29A H 1.243164 0.180082 0.622220 0.033 Uiso 1 1 calc R U . . .
H29B H 1.321793 0.137402 0.688563 0.033 Uiso 1 1 calc R U . . .
H29C H 1.304541 0.237611 0.704873 0.033 Uiso 1 1 calc R U . . .
C30 C 1.0711(9) 0.3333(7) 0.7619(7) 0.013(2) Uani 1 1 d . U . . .
C31 C 0.7248(10) 0.0764(8) 0.8593(8) 0.017(2) Uani 1 1 d . U . . .
H31A H 0.664192 0.037828 0.872301 0.020 Uiso 1 1 calc R U . . .
H31B H 0.688497 0.121181 0.831198 0.020 Uiso 1 1 calc R U . . .
C32 C 0.8166(10) 0.1254(7) 0.9312(8) 0.014(2) Uani 1 1 d . U . . .
C33 C 0.7773(11) 0.1676(9) 0.9924(9) 0.029(3) Uani 1 1 d . U . . .
H33A H 0.785096 0.130293 1.032110 0.043 Uiso 1 1 calc R U . . .
H33B H 0.696141 0.171908 0.970421 0.043 Uiso 1 1 calc R U . . .
H33C H 0.825296 0.227744 1.013904 0.043 Uiso 1 1 calc R U . . .
C34 C 1.1261(10) 0.1819(8) 1.0088(8) 0.016(2) Uani 1 1 d . U . . .
C35 C 0.7979(12) 0.1795(10) 0.6368(10) 0.024(3) Uani 1 1 d . U . . .
H35A H 0.870215 0.193118 0.626050 0.036 Uiso 1 1 calc R U . . .
H35B H 0.796984 0.227526 0.674508 0.036 Uiso 1 1 calc R U . . .
H35C H 0.732131 0.174836 0.590365 0.036 Uiso 1 1 calc R U . . .
C36 C 1.0527(10) -0.0551(9) 0.9037(9) 0.027(3) Uani 1 1 d . U . . .
H36A H 1.013394 -0.033564 0.936994 0.041 Uiso 1 1 calc R U . . .
H36B H 1.125977 -0.012925 0.913171 0.041 Uiso 1 1 calc R U . . .
H36C H 1.068016 -0.114232 0.913448 0.041 Uiso 1 1 calc R U . . .
C37 C 0.2296(10) 0.9779(9) 0.1213(8) 0.025(2) Uani 1 1 d . U . . .
H37A H 0.166350 1.011403 0.109854 0.030 Uiso 1 1 calc R U . . .
H37B H 0.195516 0.914546 0.097736 0.030 Uiso 1 1 calc R U . . .
C38 C 0.3202(11) 1.0171(9) 0.0852(9) 0.022(2) Uani 1 1 d . U . . .
H38A H 0.280347 1.015313 0.030618 0.026 Uiso 1 1 calc R U . . .
H38B H 0.354324 1.080610 0.108357 0.026 Uiso 1 1 calc R U . . .
C39 C 0.5137(10) 1.0176(8) 0.0760(8) 0.019(2) Uani 1 1 d . U . . .
H39A H 0.481836 1.040636 0.028283 0.023 Uiso 1 1 calc R U . . .
H39B H 0.563752 0.976592 0.068115 0.023 Uiso 1 1 calc R U . . .
C40 C 0.5875(11) 1.0976(8) 0.1394(8) 0.020(2) Uani 1 1 d . U . . .
H40A H 0.648580 1.131069 0.123515 0.024 Uiso 1 1 calc R U . . .
H40B H 0.537400 1.138960 0.146509 0.024 Uiso 1 1 calc R U . . .
C41 C 0.6743(10) 1.1437(8) 0.2779(8) 0.023(3) Uani 1 1 d . U . . .
H41A H 0.712068 1.199052 0.265134 0.027 Uiso 1 1 calc R U . . .
H41B H 0.730730 1.128648 0.322668 0.027 Uiso 1 1 calc R U . . .
C43 C 0.3923(11) 1.0919(9) 0.3252(9) 0.027(3) Uani 1 1 d . U . . .
H43A H 0.396877 1.152273 0.351386 0.033 Uiso 1 1 calc R U . . .
H43B H 0.365140 1.047192 0.353375 0.033 Uiso 1 1 calc R U . . .
C44 C 0.3027(11) 1.0777(8) 0.2445(9) 0.027(3) Uani 1 1 d . U . . .
H44A H 0.229427 1.092111 0.247147 0.032 Uiso 1 1 calc R U . . .
H44B H 0.332110 1.119105 0.214680 0.032 Uiso 1 1 calc R U . . .
C45 C 0.1943(10) 0.9246(8) 0.2296(9) 0.024(3) Uani 1 1 d . U . . .
H45A H 0.116890 0.936571 0.203969 0.028 Uiso 1 1 calc R U . . .
H45B H 0.213115 0.942736 0.284448 0.028 Uiso 1 1 calc R U . . .
C46 C 0.1866(9) 0.8223(8) 0.2142(8) 0.018(2) Uani 1 1 d . U . . .
C47 C 0.0832(10) 0.7615(9) 0.2228(9) 0.028(3) Uani 1 1 d . U . . .
H47A H 0.051970 0.711108 0.180976 0.042 Uiso 1 1 calc R U . . .
H47B H 0.023281 0.795670 0.222375 0.042 Uiso 1 1 calc R U . . .
H47C H 0.107710 0.738590 0.270618 0.042 Uiso 1 1 calc R U . . .
C48 C 0.3532(9) 0.6679(8) 0.1768(7) 0.016(2) Uani 1 1 d . U . . .
C49 C 0.7503(9) 1.0352(8) 0.2125(8) 0.019(2) Uani 1 1 d . U . . .
H49A H 0.812083 1.087480 0.217186 0.022 Uiso 1 1 calc R U . . .
H49B H 0.733303 0.997106 0.163411 0.022 Uiso 1 1 calc R U . . .
C50 C 0.7958(10) 0.9813(7) 0.2756(8) 0.015(2) Uani 1 1 d . U . . .
C51 C 0.9198(9) 0.9684(8) 0.2922(8) 0.020(3) Uani 1 1 d . U . . .
H51A H 0.971493 1.011335 0.336521 0.030 Uiso 1 1 calc R U . . .
H51B H 0.943709 0.978552 0.248663 0.030 Uiso 1 1 calc R U . . .
H51C H 0.923723 0.907203 0.301878 0.030 Uiso 1 1 calc R U . . .
C52 C 0.6822(10) 0.8646(8) 0.3994(8) 0.014(2) Uani 1 1 d . U . . .
C53 C 0.3738(12) 0.8741(8) 0.0451(9) 0.028(3) Uani 1 1 d . U . . .
H53A H 0.308316 0.839650 0.055359 0.042 Uiso 1 1 calc R U . . .
H53B H 0.437159 0.841735 0.055675 0.042 Uiso 1 1 calc R U . . .
H53C H 0.349541 0.882064 -0.007898 0.042 Uiso 1 1 calc R U . . .
C54 C 0.5851(11) 1.0779(8) 0.4045(8) 0.023(2) Uani 1 1 d . U . . .
H54A H 0.660166 1.066345 0.404834 0.035 Uiso 1 1 calc R U . . .
H54B H 0.545635 1.029079 0.422859 0.035 Uiso 1 1 calc R U . . .
H54C H 0.597014 1.134731 0.437369 0.035 Uiso 1 1 calc R U . . .
C55 C 0.8600(9) 0.4191(7) 0.3541(8) 0.017(2) Uani 1 1 d . U . . .
H55A H 0.917191 0.402983 0.397857 0.020 Uiso 1 1 calc R U . . .
H55B H 0.831643 0.366553 0.313348 0.020 Uiso 1 1 calc R U . . .
C56 C 0.7587(10) 0.4386(7) 0.3766(8) 0.018(2) Uani 1 1 d . U . . .
H56A H 0.699649 0.452400 0.332506 0.022 Uiso 1 1 calc R U . . .
H56B H 0.722809 0.384543 0.392090 0.022 Uiso 1 1 calc R U . . .
C57 C 0.8512(11) 0.4862(8) 0.5145(8) 0.020(2) Uani 1 1 d . U . . .
H57A H 0.898657 0.442861 0.506829 0.025 Uiso 1 1 calc R U . . .
H57B H 0.789944 0.454924 0.531386 0.025 Uiso 1 1 calc R U . . .
C58 C 0.9291(11) 0.5655(9) 0.5772(8) 0.023(3) Uani 1 1 d . U . . .
H58A H 0.880858 0.606894 0.587250 0.028 Uiso 1 1 calc R U . . .
H58B H 0.963269 0.541807 0.624212 0.028 Uiso 1 1 calc R U . . .
C59 C 1.1225(11) 0.5665(9) 0.5661(9) 0.020(2) Uani 1 1 d . U . . .
H59A H 1.089388 0.502266 0.545307 0.025 Uiso 1 1 calc R U . . .
H59B H 1.164833 0.571074 0.620645 0.025 Uiso 1 1 calc R U . . .
C60 C 1.2086(10) 0.6021(8) 0.5279(8) 0.020(2) Uani 1 1 d . U . . .
H60A H 1.243449 0.665838 0.549778 0.023 Uiso 1 1 calc R U . . .
H60B H 1.271601 0.568384 0.539259 0.023 Uiso 1 1 calc R U . . .
C61 C 1.1306(10) 0.4979(7) 0.4051(8) 0.018(2) Uani 1 1 d . U . . .
H61A H 1.103863 0.457119 0.436299 0.022 Uiso 1 1 calc R U . . .
H61B H 1.202676 0.483350 0.400422 0.022 Uiso 1 1 calc R U . . .
C62 C 1.0381(9) 0.4830(8) 0.3267(8) 0.016(2) Uani 1 1 d . U . . .
H62A H 1.064992 0.524929 0.296363 0.019 Uiso 1 1 calc R U . . .
H62B H 1.029505 0.421224 0.301644 0.019 Uiso 1 1 calc R U . . .
C63 C 0.6876(10) 0.5484(8) 0.4424(8) 0.018(2) Uani 1 1 d . U . . .
H63A H 0.627332 0.495862 0.439760 0.021 Uiso 1 1 calc R U . . .
H63B H 0.705875 0.587983 0.490974 0.021 Uiso 1 1 calc R U . . .
C64 C 0.6402(9) 0.5982(7) 0.3792(8) 0.015(2) Uani 1 1 d . U . . .
C65 C 0.5121(10) 0.6054(9) 0.3594(9) 0.028(3) Uani 1 1 d . U . . .
H65A H 0.503038 0.663825 0.344248 0.042 Uiso 1 1 calc R U . . .
H65B H 0.488535 0.599297 0.403513 0.042 Uiso 1 1 calc R U . . .
H65C H 0.463633 0.557560 0.317759 0.042 Uiso 1 1 calc R U . . .
C66 C 0.7493(10) 0.7200(7) 0.2547(8) 0.017(2) Uani 1 1 d . U . . .
C67 C 1.2385(9) 0.6511(7) 0.4163(8) 0.019(2) Uani 1 1 d . U . . .
H67A H 1.219033 0.629590 0.361884 0.023 Uiso 1 1 calc R U . . .
H67B H 1.317251 0.642044 0.442598 0.023 Uiso 1 1 calc R U . . .
C68 C 1.2406(9) 0.7525(7) 0.4273(8) 0.016(2) Uani 1 1 d . U . . .
C69 C 1.3418(10) 0.8106(9) 0.4141(9) 0.029(3) Uani 1 1 d . U . . .
H69A H 1.320450 0.866304 0.398717 0.044 Uiso 1 1 calc R U . . .
H69B H 1.361229 0.778051 0.374322 0.044 Uiso 1 1 calc R U . . .
H69C H 1.408988 0.824773 0.460741 0.044 Uiso 1 1 calc R U . . .
C70 C 1.0710(10) 0.9043(7) 0.4689(8) 0.017(2) Uani 1 1 d . U . . .
C71 C 1.0714(13) 0.7070(9) 0.6038(9) 0.028(3) Uani 1 1 d . U . . .
H71A H 1.009874 0.741064 0.595656 0.042 Uiso 1 1 calc R U . . .
H71B H 1.134726 0.739004 0.589989 0.042 Uiso 1 1 calc R U . . .
H71C H 1.100399 0.700174 0.656962 0.042 Uiso 1 1 calc R U . . .
C72 C 0.8461(10) 0.5045(8) 0.2490(8) 0.019(2) Uani 1 1 d . U . . .
H72A H 0.840605 0.451412 0.213739 0.028 Uiso 1 1 calc R U . . .
H72B H 0.881133 0.558282 0.233726 0.028 Uiso 1 1 calc R U . . .
H72C H 0.768466 0.509132 0.248557 0.028 Uiso 1 1 calc R U . . .
N1 N 0.6868(8) 0.5749(6) 0.8464(7) 0.0159(18) Uani 1 1 d . U . . .
N2 N 0.4695(8) 0.6509(6) 0.8284(7) 0.0153(17) Uani 1 1 d . U . . .
N3 N 0.4445(8) 0.5757(6) 0.9664(7) 0.0170(18) Uani 1 1 d . U . . .
N4 N 0.6603(8) 0.4980(6) 0.9832(7) 0.0182(18) Uani 1 1 d . U . . .
N5 N 0.5293(8) 0.4674(6) 0.7145(6) 0.0176(19) Uani 1 1 d . U . . .
N6 N 0.4446(8) 0.4268(6) 0.6438(7) 0.019(2) Uani 1 1 d . U . . .
H6 H 0.464264 0.415251 0.603893 0.022 Uiso 1 1 calc R U . . .
N7 N 0.2506(9) 0.3734(7) 0.5689(7) 0.024(2) Uani 1 1 d . U . . .
H7C H 0.176457 0.358841 0.561994 0.028 Uiso 1 1 calc R U . . .
H7D H 0.274695 0.366974 0.530317 0.028 Uiso 1 1 calc R U . . .
N8 N 0.3496(8) 0.3946(6) 0.9236(6) 0.0153(19) Uani 1 1 d . U . . .
N9 N 0.3190(8) 0.3001(6) 0.9124(6) 0.014(2) Uani 1 1 d . U . . .
H9 H 0.260924 0.272765 0.924193 0.017 Uiso 1 1 calc R U . . .
N10 N 0.3598(9) 0.1609(6) 0.8844(7) 0.025(3) Uani 1 1 d . U . . .
H10A H 0.394766 0.124624 0.865504 0.030 Uiso 1 1 calc R U . . .
H10B H 0.309065 0.139595 0.904875 0.030 Uiso 1 1 calc R U . . .
N11 N 1.0016(8) 0.0087(6) 0.6831(6) 0.0140(17) Uani 1 1 d . U . . .
N12 N 0.9767(8) -0.0621(6) 0.8226(7) 0.0166(18) Uani 1 1 d . U . . .
N13 N 0.7637(8) 0.0198(6) 0.8084(7) 0.0159(18) Uani 1 1 d . U . . .
N14 N 0.7892(7) 0.0905(6) 0.6670(6) 0.0150(17) Uani 1 1 d . U . . .
N15 N 1.1022(8) 0.1906(6) 0.7222(6) 0.0139(19) Uani 1 1 d . U . . .
N16 N 1.1338(8) 0.2847(6) 0.7305(6) 0.016(2) Uani 1 1 d . U . . .
H16 H 1.190073 0.311134 0.716611 0.019 Uiso 1 1 calc R U . . .
N17 N 1.0962(9) 0.4249(6) 0.7586(7) 0.024(3) Uani 1 1 d . U . . .
H17D H 1.058062 0.460962 0.774501 0.029 Uiso 1 1 calc R U . . .
H17E H 1.150095 0.446273 0.740602 0.029 Uiso 1 1 calc R U . . .
N18 N 0.9244(8) 0.1263(7) 0.9378(6) 0.0172(19) Uani 1 1 d . U . . .
N19 N 1.0113(8) 0.1664(7) 1.0059(7) 0.025(3) Uani 1 1 d . U . . .
H19 H 0.993987 0.181577 1.046162 0.030 Uiso 1 1 calc R U . . .
N20 N 1.2043(9) 0.2112(7) 1.0803(7) 0.024(2) Uani 1 1 d . U . . .
H20C H 1.278832 0.221537 1.087850 0.028 Uiso 1 1 calc R U . . .
H20D H 1.179870 0.219540 1.118499 0.028 Uiso 1 1 calc R U . . .
N21 N 0.2796(8) 0.9824(6) 0.2057(7) 0.0196(18) Uani 1 1 d . U . . .
N22 N 0.4150(8) 0.9661(7) 0.0955(7) 0.0196(19) Uani 1 1 d . U . . .
N23 N 0.6428(8) 1.0683(7) 0.2127(6) 0.0161(17) Uani 1 1 d . U . . .
N24 N 0.5129(8) 1.0834(7) 0.3262(7) 0.0184(19) Uani 1 1 d . U . . .
N25 N 0.7260(8) 0.9525(6) 0.3089(6) 0.0152(18) Uani 1 1 d . U . . .
N26 N 0.7636(8) 0.9029(7) 0.3680(6) 0.020(2) Uani 1 1 d . U . . .
H26 H 0.835454 0.896163 0.384610 0.024 Uiso 1 1 calc R U . . .
N27 N 0.7265(8) 0.8250(6) 0.4597(6) 0.020(2) Uani 1 1 d . U . . .
H27C H 0.680671 0.797972 0.481344 0.024 Uiso 1 1 calc R U . . .
H27D H 0.800990 0.826289 0.477155 0.024 Uiso 1 1 calc R U . . .
N28 N 0.2718(8) 0.7961(6) 0.1972(7) 0.020(2) Uani 1 1 d . U . . .
N29 N 0.2590(8) 0.7010(6) 0.1822(7) 0.021(2) Uani 1 1 d . U . . .
H29 H 0.193349 0.664701 0.176533 0.025 Uiso 1 1 calc R U . . .
N30 N 0.3322(9) 0.5766(6) 0.1582(7) 0.024(3) Uani 1 1 d . U . . .
H30A H 0.388274 0.550254 0.155312 0.029 Uiso 1 1 calc R U . . .
H30B H 0.262589 0.544469 0.149016 0.029 Uiso 1 1 calc R U . . .
N31 N 0.7955(8) 0.5164(6) 0.4405(7) 0.0143(17) Uani 1 1 d . U . . .
N32 N 0.9201(8) 0.4964(7) 0.3274(6) 0.0161(18) Uani 1 1 d . U . . .
N33 N 1.1556(7) 0.5946(6) 0.4439(6) 0.0156(17) Uani 1 1 d . U . . .
N34 N 1.0243(9) 0.6162(7) 0.5559(7) 0.0186(18) Uani 1 1 d . U . . .
N36 N 0.6697(8) 0.6796(6) 0.2856(6) 0.0141(18) Uani 1 1 d . U . . .
H36 H 0.596797 0.683536 0.268246 0.017 Uiso 1 1 calc R U . . .
N37 N 0.7024(8) 0.7579(6) 0.1927(6) 0.018(2) Uani 1 1 d . U . . .
H37C H 0.747022 0.784396 0.169992 0.021 Uiso 1 1 calc R U . . .
H37D H 0.627606 0.755795 0.175517 0.021 Uiso 1 1 calc R U . . .
N38 N 1.1581(7) 0.7795(6) 0.4445(6) 0.0149(19) Uani 1 1 d . U . . .
N39 N 1.1644(8) 0.8728(6) 0.4562(6) 0.019(2) Uani 1 1 d . U . . .
H39 H 1.225248 0.910545 0.455680 0.023 Uiso 1 1 calc R U . . .
N40 N 1.0930(9) 0.9946(6) 0.4894(7) 0.025(2) Uani 1 1 d . U . . .
H40C H 1.040191 1.020279 0.498997 0.030 Uiso 1 1 calc R U . . .
H40D H 1.159975 1.027383 0.493084 0.030 Uiso 1 1 calc R U . . .
O1 O 0.2992(7) 0.4168(6) 0.6981(6) 0.0196(17) Uani 1 1 d . U . . .
O2 O 0.4548(7) 0.2880(5) 0.8541(6) 0.0219(19) Uani 1 1 d . U . . .
O3 O 0.9956(7) 0.2987(5) 0.7868(6) 0.0204(18) Uani 1 1 d . U . . .
O4 O 1.1531(7) 0.1684(5) 0.9521(5) 0.0175(16) Uani 1 1 d . U . . .
O5 O 0.4522(7) 0.7179(5) 0.1907(6) 0.024(2) Uani 1 1 d . U . . .
O6 O 0.5755(6) 0.8652(6) 0.3714(6) 0.0197(17) Uani 1 1 d . U . . .
N35 N 0.7093(8) 0.6332(6) 0.3443(7) 0.0148(18) Uani 1 1 d . U . . .
O8 O 0.9781(7) 0.8527(5) 0.4623(6) 0.025(2) Uani 1 1 d . U . . .
O9 O 0.1145(8) 0.6345(7) 0.7851(7) 0.034(2) Uani 1 1 d . U . . .
O10 O 0.0270(7) 0.5567(5) 0.8612(6) 0.026(2) Uani 1 1 d . U . . .
O11 O 0.1484(8) 0.7025(6) 0.9107(7) 0.040(3) Uani 1 1 d . U . . .
O12 O -0.0378(8) 0.6864(7) 0.8191(8) 0.045(3) Uani 1 1 d . U . . .
O13 O 0.9722(8) 0.4008(8) 0.0298(6) 0.038(2) Uani 1 1 d . U . . .
O14 O 0.9522(7) 0.3740(6) 0.1453(5) 0.033(2) Uani 1 1 d . U . . .
O15 O 1.0390(8) 0.5228(6) 0.1352(6) 0.048(3) Uani 1 1 d . U . . .
O16 O 1.1414(6) 0.4037(6) 0.1364(5) 0.036(2) Uani 1 1 d . U . . .
O17 O 0.4324(8) 0.3421(7) 0.0934(6) 0.034(2) Uani 1 1 d . U . . .
O18 O 0.4178(9) 0.3242(8) 0.2126(7) 0.049(3) Uani 1 1 d . U . . .
O19 O 0.6001(8) 0.3319(6) 0.1944(7) 0.038(3) Uani 1 1 d . U . . .
O20 O 0.5228(8) 0.4635(6) 0.1954(7) 0.036(2) Uani 1 1 d . U . . .
O21 O 0.4608(10) 0.4317(7) 0.4903(7) 0.056(3) Uani 1 1 d . U . . .
O22 O 0.4560(13) 0.3459(8) 0.3787(8) 0.090(4) Uani 1 1 d . U . . .
O23 O 0.5412(11) 0.2994(8) 0.4874(9) 0.094(4) Uani 1 1 d . U . . .
O24 O 0.3467(10) 0.2869(7) 0.4527(8) 0.078(4) Uani 1 1 d . U . . .
O25 O 0.3346(8) 0.9546(7) 0.8643(7) 0.034(2) Uani 1 1 d . U . . .
O26 O 0.4892(9) 0.9032(7) 0.8375(8) 0.045(2) Uani 1 1 d . U . . .
O27 O 0.4179(7) 1.0248(6) 0.7816(6) 0.027(2) Uani 1 1 d . U . . .
O28 O 0.3020(8) 0.8751(6) 0.7423(7) 0.040(3) Uani 1 1 d . U . . .
O29 O 0.5949(8) 0.7685(6) 0.6602(6) 0.033(2) Uani 1 1 d . U . . .
O30 O 0.5507(8) 0.7296(8) 0.5266(7) 0.042(2) Uani 1 1 d . U . . .
O31 O 0.5755(13) 0.6180(7) 0.6063(7) 0.066(4) Uani 1 1 d . U . . .
O32 O 0.7399(10) 0.7308(10) 0.6123(8) 0.063(4) Uani 1 1 d . U . . .
O33 O 0.0198(8) 0.2392(8) 0.5533(7) 0.046(3) Uani 1 1 d . U . . .
O34 O 0.0156(9) 0.2667(7) 0.4308(7) 0.039(3) Uani 1 1 d . U . . .
O35 O -0.0794(9) 0.1247(6) 0.4466(7) 0.042(3) Uani 1 1 d . U . . .
O36 O -0.1560(8) 0.2540(6) 0.4625(7) 0.035(3) Uani 1 1 d . U . . .
O37 O 0.8435(9) 0.8285(7) 0.9905(6) 0.037(2) Uani 1 1 d . U . . .
O38 O 0.6974(10) 0.8548(11) 1.0403(9) 0.073(4) Uani 1 1 d . U . . .
O39 O 0.8810(10) 0.8597(10) 1.1235(7) 0.063(3) Uani 1 1 d . U . . .
O40 O 0.8468(18) 0.9710(8) 1.0499(10) 0.107(6) Uani 1 1 d . U . . .
O41 O 0.2177(11) 0.1048(9) 0.4149(9) 0.096(5) Uani 1 1 d . . . . .
O42 O 0.3790(7) 0.0021(6) 0.5363(6) 0.043(2) Uani 1 1 d . . . . .
O43 O 0.4772(8) 0.1897(7) 0.6005(6) 0.036(3) Uani 1 1 d . . . . .
O44 O 0.5924(7) 0.2604(6) 0.7620(6) 0.030(2) Uani 1 1 d . . . . .
O45 O 0.3868(8) 0.8525(7) 0.6153(7) 0.038(3) Uani 1 1 d . . . . .
O46 O 0.0600(8) 0.7479(8) 0.0381(7) 0.042(3) Uani 1 1 d . . . . .
O47 O 0.2280(16) 0.3460(14) 0.2836(13) 0.159(8) Uani 1 1 d . . . . .
O48 O 0.0022(17) 0.2007(13) 0.1624(11) 0.046(4) Uani 0.567(18) 1 d . U P A 1
O48A O 0.001(2) 0.1227(15) 0.1464(13) 0.043(4) Uani 0.433(18) 1 d . U P A 2
O49 O 0.0934(11) 0.1999(7) 0.3095(7) 0.063(3) Uani 1 1 d . . . . .
O50 O 0.8365(7) 0.3231(6) 0.8608(5) 0.028(2) Uani 1 1 d . . . . .
Cl1 Cl 0.0625(2) 0.6458(2) 0.8435(2) 0.0238(8) Uani 1 1 d . U . . .
Cl2 Cl 1.0242(2) 0.4256(2) 0.11073(18) 0.0264(6) Uani 1 1 d . U . . .
Cl3 Cl 0.4936(3) 0.3647(2) 0.1743(2) 0.0226(7) Uani 1 1 d . U . . .
Cl4 Cl 0.4480(3) 0.3396(2) 0.4520(2) 0.0441(9) Uani 1 1 d . U . . .
Cl5 Cl 0.3861(2) 0.93959(19) 0.8064(2) 0.0241(8) Uani 1 1 d . U . . .
Cl6 Cl 0.6158(3) 0.7111(2) 0.6018(2) 0.0221(7) Uani 1 1 d . U . . .
Cl7 Cl 0.8178(3) 0.8787(2) 1.0502(2) 0.0238(7) Uani 1 1 d . U . . .
Cl8 Cl -0.0509(2) 0.2201(2) 0.4728(2) 0.0197(7) Uani 1 1 d . U . . .
Pb1 Pb 0.48997(3) 0.48639(2) 0.85364(2) 0.01141(11) Uani 1 1 d . U . . .
Pb2 Pb 0.96216(3) 0.10409(2) 0.79709(2) 0.01164(11) Uani 1 1 d . U . . .
Pb3 Pb 0.49091(3) 0.93370(2) 0.23833(2) 0.01408(11) Uani 1 1 d . U . . .
Pb4 Pb 0.94540(3) 0.64744(2) 0.41386(2) 0.01263(11) Uani 1 1 d . U . . .
C42 C 0.5673(10) 1.1618(7) 0.2980(8) 0.020(2) Uani 1 1 d . U . . .
H42A H 0.591553 1.215720 0.337201 0.024 Uiso 1 1 calc R U . . .
H42B H 0.509085 1.174151 0.252683 0.024 Uiso 1 1 calc R U . . .

loop_
_atom_site_aniso_label
_atom_site_aniso_U_11
_atom_site_aniso_U_22
_atom_site_aniso_U_33
_atom_site_aniso_U_23
_atom_site_aniso_U_13
_atom_site_aniso_U_12
C1 0.010(5) 0.010(5) 0.026(7) 0.003(4) 0.003(5) -0.001(4)
O7 0.011(3) 0.020(4) 0.023(4) 0.012(3) 0.004(3) 0.001(3)
C2 0.015(3) 0.012(3) 0.015(3) 0.004(2) 0.004(2) 0.001(2)
C3 0.028(6) 0.011(5) 0.029(6) 0.007(5) 0.014(5) 0.010(5)
C4 0.030(6) 0.008(4) 0.021(6) 0.000(4) 0.007(5) 0.003(4)
C5 0.026(5) 0.011(5) 0.024(6) -0.002(5) 0.005(4) -0.001(4)
C6 0.023(3) 0.020(3) 0.021(3) 0.002(2) 0.004(2) 0.004(2)
C7 0.014(4) 0.019(6) 0.024(7) 0.004(5) -0.003(4) 0.006(4)
C8 0.008(4) 0.014(5) 0.030(6) 0.004(4) -0.001(4) 0.000(4)
C9 0.009(4) 0.024(6) 0.029(6) 0.007(5) 0.006(4) 0.010(4)
C10 0.017(4) 0.012(5) 0.025(6) 0.004(5) 0.010(4) -0.002(4)
C11 0.024(7) 0.032(7) 0.049(9) -0.009(7) 0.023(7) -0.007(6)
C12 0.020(4) 0.010(5) 0.018(5) 0.007(4) 0.002(3) 0.003(4)
C13 0.023(4) 0.010(4) 0.020(7) -0.005(5) 0.008(5) 0.004(4)
C14 0.016(5) 0.009(4) 0.017(7) 0.003(4) 0.004(5) 0.001(4)
C15 0.018(5) 0.019(5) 0.024(8) 0.009(5) 0.007(5) 0.005(4)
C16 0.020(5) 0.011(4) 0.025(7) 0.002(4) 0.009(5) 0.001(4)
C17 0.016(5) 0.023(6) 0.020(5) 0.008(5) 0.004(4) 0.002(5)
C18 0.034(7) 0.017(5) 0.029(8) 0.008(5) 0.006(6) 0.007(5)
C19 0.022(4) 0.015(5) 0.013(5) -0.003(4) 0.005(4) 0.003(4)
C20 0.017(4) 0.024(5) 0.010(6) -0.008(5) -0.005(4) 0.003(4)
C21 0.009(4) 0.022(6) 0.026(7) 0.003(5) 0.004(4) 0.004(4)
C22 0.005(4) 0.022(6) 0.023(5) 0.000(4) 0.005(4) 0.001(4)
C23 0.019(5) 0.017(5) 0.037(8) 0.010(5) 0.013(5) 0.000(4)
C24 0.015(4) 0.006(4) 0.041(8) 0.006(5) 0.003(5) -0.003(3)
C25 0.018(6) 0.012(5) 0.042(6) 0.008(5) 0.011(5) 0.002(4)
C26 0.021(6) 0.011(4) 0.035(6) 0.003(5) 0.013(6) 0.006(4)
C27 0.018(4) 0.011(4) 0.016(7) 0.009(5) 0.004(4) 0.007(4)
C28 0.013(5) 0.014(4) 0.011(6) 0.003(4) 0.002(4) 0.000(3)
C29 0.020(5) 0.015(5) 0.034(8) 0.003(5) 0.015(6) 0.000(4)
C30 0.009(4) 0.013(4) 0.013(6) 0.001(4) -0.002(4) 0.004(4)
C31 0.014(4) 0.014(5) 0.023(6) 0.004(5) 0.009(4) -0.001(4)
C32 0.019(4) 0.010(5) 0.015(6) 0.008(4) 0.007(4) 0.008(4)
C33 0.020(6) 0.034(7) 0.031(8) -0.008(6) 0.014(6) 0.002(5)
C34 0.015(3) 0.013(3) 0.019(3) 0.003(2) 0.004(2) 0.005(2)
C35 0.019(6) 0.023(5) 0.022(8) 0.006(5) -0.002(5) 0.003(5)
C36 0.021(5) 0.020(6) 0.034(6) 0.007(5) -0.001(5) 0.003(5)
C37 0.016(5) 0.030(6) 0.021(5) 0.000(5) -0.004(4) 0.007(5)
C38 0.019(5) 0.019(6) 0.019(7) 0.001(5) -0.005(5) 0.007(4)
C39 0.025(5) 0.024(5) 0.007(5) 0.002(5) 0.000(4) 0.015(4)
C40 0.023(5) 0.017(5) 0.020(5) 0.009(4) 0.005(4) 0.004(4)
C41 0.023(6) 0.017(5) 0.021(6) -0.001(5) 0.004(5) -0.005(4)
C43 0.028(5) 0.027(6) 0.029(7) -0.009(5) 0.014(4) 0.011(5)
C44 0.026(5) 0.025(5) 0.030(7) -0.004(5) 0.009(5) 0.011(4)
C45 0.017(5) 0.029(5) 0.026(7) 0.011(5) 0.001(5) 0.016(4)
C46 0.008(4) 0.027(5) 0.016(7) 0.009(5) -0.001(4) 0.007(4)
C47 0.020(6) 0.036(6) 0.037(9) 0.012(6) 0.018(6) 0.011(5)
C48 0.011(4) 0.021(4) 0.015(7) 0.005(4) 0.002(4) 0.006(3)
C49 0.013(4) 0.020(6) 0.021(7) 0.004(4) 0.004(4) 0.001(4)
C50 0.016(4) 0.005(5) 0.022(6) -0.001(4) 0.007(4) -0.001(4)
C51 0.014(4) 0.022(6) 0.023(8) 0.005(5) 0.007(5) 0.001(4)
C52 0.014(4) 0.010(5) 0.016(6) -0.001(4) 0.004(4) 0.002(4)
C53 0.037(7) 0.017(5) 0.028(7) -0.004(5) 0.008(6) 0.011(5)
C54 0.028(6) 0.017(6) 0.021(6) 0.002(4) 0.005(5) 0.003(5)
C55 0.014(5) 0.015(5) 0.016(7) 0.001(4) -0.002(5) 0.003(4)
C56 0.020(5) 0.007(4) 0.021(6) -0.002(4) 0.003(5) -0.002(4)
C57 0.024(5) 0.017(5) 0.022(6) 0.008(4) 0.008(4) 0.006(4)
C58 0.025(5) 0.027(6) 0.018(6) 0.012(5) 0.003(5) 0.008(4)
C59 0.022(4) 0.021(5) 0.015(5) 0.005(4) -0.002(4) 0.011(4)
C60 0.018(4) 0.019(5) 0.020(5) 0.003(4) 0.000(4) 0.010(4)
C61 0.020(5) 0.013(4) 0.017(6) 0.003(4) -0.002(4) 0.009(4)
C62 0.012(4) 0.014(5) 0.018(6) 0.003(4) -0.001(4) 0.004(4)
C63 0.016(4) 0.016(5) 0.021(7) 0.001(4) 0.008(5) 0.001(4)
C64 0.014(4) 0.009(5) 0.020(6) -0.001(4) 0.005(4) 0.000(4)
C65 0.017(5) 0.032(7) 0.033(9) 0.002(6) 0.007(5) 0.009(5)
C66 0.013(4) 0.007(5) 0.030(6) 0.006(4) 0.006(4) 0.003(4)
C67 0.013(5) 0.019(4) 0.025(7) 0.001(5) 0.007(5) 0.002(4)
C68 0.007(4) 0.018(4) 0.020(7) 0.003(5) 0.002(4) 0.000(4)
C69 0.011(5) 0.031(6) 0.042(9) 0.011(6) 0.007(6) -0.005(5)
C70 0.018(4) 0.015(4) 0.012(7) 0.005(4) -0.003(5) 0.006(3)
C71 0.040(8) 0.021(5) 0.019(6) -0.001(5) 0.007(6) 0.005(5)
C72 0.018(5) 0.018(5) 0.018(5) 0.005(4) -0.002(4) 0.011(4)
N1 0.013(4) 0.010(4) 0.022(5) 0.002(3) 0.005(3) 0.000(3)
N2 0.012(4) 0.013(4) 0.020(5) 0.005(3) 0.004(4) 0.000(3)
N3 0.019(4) 0.007(4) 0.023(5) -0.001(3) 0.008(4) -0.004(3)
N4 0.018(4) 0.012(4) 0.019(5) 0.002(3) -0.001(3) 0.003(3)
N5 0.017(3) 0.015(4) 0.018(4) -0.001(4) 0.005(3) -0.002(4)
N6 0.017(4) 0.018(5) 0.019(5) -0.001(4) 0.008(3) -0.001(4)
N7 0.020(4) 0.022(5) 0.020(5) 0.000(5) 0.000(4) -0.004(4)
N8 0.016(4) 0.010(3) 0.019(5) 0.001(4) 0.006(4) 0.002(3)
N9 0.012(4) 0.010(3) 0.021(6) 0.003(4) 0.007(4) 0.001(3)
N10 0.029(5) 0.013(4) 0.040(8) 0.004(5) 0.019(6) 0.009(4)
N11 0.016(4) 0.009(4) 0.018(4) 0.001(3) 0.007(3) 0.002(3)
N12 0.012(4) 0.009(4) 0.027(5) 0.006(4) 0.004(4) 0.000(3)
N13 0.012(4) 0.015(4) 0.020(5) 0.000(3) 0.005(3) 0.002(3)
N14 0.009(3) 0.014(4) 0.019(4) -0.002(3) 0.004(3) 0.000(3)
N15 0.015(4) 0.007(3) 0.014(5) -0.001(4) 0.000(4) -0.002(3)
N16 0.014(4) 0.010(3) 0.024(6) -0.001(4) 0.012(4) -0.003(3)
N17 0.025(5) 0.011(4) 0.042(8) -0.002(4) 0.021(5) 0.004(4)
N18 0.014(3) 0.019(5) 0.016(4) 0.002(4) 0.003(3) 0.002(3)
N19 0.018(4) 0.034(6) 0.019(5) -0.011(5) 0.009(3) -0.003(4)
N20 0.020(4) 0.025(5) 0.023(5) 0.007(5) 0.004(4) 0.004(4)
N21 0.021(4) 0.016(4) 0.018(5) -0.001(4) 0.001(3) 0.009(3)
N22 0.016(4) 0.017(4) 0.019(5) -0.002(4) -0.003(3) 0.006(3)
N23 0.014(4) 0.016(4) 0.015(5) 0.000(3) 0.000(3) 0.004(3)
N24 0.023(4) 0.014(4) 0.018(5) 0.002(4) 0.006(4) 0.003(3)
N25 0.014(3) 0.010(4) 0.019(5) 0.000(3) 0.003(3) 0.000(3)
N26 0.008(4) 0.029(5) 0.022(5) 0.008(4) 0.002(4) 0.004(4)
N27 0.018(4) 0.021(5) 0.021(6) 0.007(4) 0.005(4) 0.006(4)
N28 0.015(4) 0.016(4) 0.025(6) 0.000(4) 0.003(4) 0.002(3)
N29 0.016(4) 0.017(4) 0.030(7) 0.009(4) 0.008(4) 0.004(3)
N30 0.018(5) 0.021(4) 0.033(7) -0.001(4) 0.012(5) 0.003(3)
N31 0.014(4) 0.009(4) 0.020(5) 0.004(3) 0.004(3) 0.004(3)
N32 0.016(4) 0.016(4) 0.011(5) -0.001(3) -0.003(3) 0.004(3)
N33 0.010(3) 0.014(4) 0.020(5) 0.004(4) 0.001(3) 0.000(3)
N34 0.020(4) 0.016(4) 0.016(4) 0.002(4) 0.001(3) 0.007(3)
N36 0.012(2) 0.014(3) 0.016(3) 0.005(2) 0.003(2) 0.0056(19)
N37 0.008(4) 0.019(5) 0.025(6) 0.008(4) 0.003(4) 0.001(3)
N38 0.009(3) 0.013(3) 0.018(6) -0.001(4) 0.002(3) -0.002(3)
N39 0.013(4) 0.013(4) 0.028(7) 0.006(4) 0.002(4) 0.002(3)
N40 0.032(5) 0.019(4) 0.025(7) 0.007(4) 0.007(5) 0.010(4)
O1 0.011(3) 0.022(4) 0.023(4) 0.001(3) 0.005(3) -0.003(3)
O2 0.024(4) 0.017(3) 0.028(5) -0.001(3) 0.017(4) -0.001(3)
O3 0.021(4) 0.014(3) 0.026(5) -0.001(3) 0.012(4) 0.000(3)
O4 0.015(3) 0.015(4) 0.023(4) 0.002(3) 0.006(3) 0.004(3)
O5 0.016(3) 0.019(3) 0.036(6) 0.000(4) 0.006(4) 0.006(3)
O6 0.008(3) 0.024(4) 0.030(5) 0.012(3) 0.009(3) 0.002(3)
N35 0.012(3) 0.008(4) 0.022(5) 0.005(3) 0.001(3) 0.002(3)
O8 0.019(4) 0.020(3) 0.031(6) -0.003(4) 0.004(4) 0.005(3)
O9 0.030(5) 0.035(5) 0.036(6) 0.014(5) 0.012(5) -0.001(4)
O10 0.025(4) 0.011(3) 0.048(7) 0.007(4) 0.018(4) 0.007(3)
O11 0.035(4) 0.028(5) 0.053(6) -0.014(5) 0.019(4) -0.003(4)
O12 0.029(3) 0.033(4) 0.076(5) 0.027(4) 0.010(3) 0.017(3)
O13 0.029(4) 0.060(6) 0.027(4) 0.004(4) 0.010(4) 0.018(4)
O14 0.028(4) 0.037(4) 0.032(5) 0.001(4) 0.012(4) 0.001(4)
O15 0.051(5) 0.031(4) 0.055(7) 0.001(4) 0.011(5) 0.011(4)
O16 0.018(3) 0.058(5) 0.035(6) 0.018(5) 0.005(4) 0.017(4)
O17 0.029(5) 0.042(5) 0.019(4) 0.006(4) 0.001(4) -0.012(4)
O18 0.039(5) 0.072(7) 0.031(6) 0.012(6) 0.013(5) -0.008(5)
O19 0.029(4) 0.022(4) 0.054(8) 0.003(5) -0.002(4) 0.012(4)
O20 0.042(5) 0.024(4) 0.033(6) 0.005(4) -0.002(5) 0.015(4)
O21 0.087(8) 0.030(5) 0.054(8) -0.007(5) 0.044(7) -0.009(5)
O22 0.145(11) 0.064(7) 0.070(7) -0.016(6) 0.073(8) -0.008(7)
O23 0.091(7) 0.071(8) 0.104(10) -0.027(7) 0.023(8) 0.019(6)
O24 0.078(6) 0.043(6) 0.113(11) -0.028(7) 0.063(8) -0.021(5)
O25 0.030(5) 0.035(5) 0.036(6) 0.004(5) 0.015(5) -0.001(4)
O26 0.030(3) 0.034(4) 0.074(5) 0.026(4) 0.011(3) 0.017(3)
O27 0.030(4) 0.017(4) 0.040(7) 0.012(4) 0.017(5) 0.007(3)
O28 0.037(5) 0.025(4) 0.052(7) -0.013(5) 0.016(4) -0.003(4)
O29 0.046(5) 0.026(4) 0.030(6) 0.001(4) 0.014(5) 0.013(4)
O30 0.038(5) 0.057(6) 0.025(5) 0.019(5) 0.003(4) 0.005(5)
O31 0.138(10) 0.014(4) 0.035(7) 0.000(4) 0.027(8) -0.006(5)
O32 0.028(4) 0.105(10) 0.045(9) -0.012(8) 0.005(5) 0.010(5)
O33 0.034(5) 0.060(7) 0.023(5) 0.010(5) -0.007(4) -0.013(5)
O34 0.042(5) 0.042(5) 0.048(7) 0.022(5) 0.027(5) 0.015(4)
O35 0.044(5) 0.019(4) 0.050(8) 0.000(4) -0.002(5) 0.013(4)
O36 0.026(4) 0.027(5) 0.050(8) 0.003(5) 0.007(4) 0.011(4)
O37 0.047(6) 0.037(5) 0.026(6) -0.003(5) 0.012(5) 0.015(4)
O38 0.031(5) 0.114(11) 0.061(10) -0.014(9) 0.007(5) 0.016(6)
O39 0.050(6) 0.118(10) 0.024(5) 0.020(6) 0.006(5) 0.036(7)
O40 0.225(16) 0.021(4) 0.120(14) 0.012(6) 0.128(14) 0.006(7)
O41 0.082(9) 0.101(10) 0.140(15) 0.051(10) 0.072(10) 0.028(8)
O42 0.024(4) 0.040(5) 0.047(7) 0.011(5) -0.006(4) -0.009(4)
O43 0.033(5) 0.029(5) 0.039(7) -0.009(5) 0.009(5) 0.002(4)
O44 0.028(4) 0.028(4) 0.038(7) 0.003(4) 0.018(5) 0.005(4)
O45 0.027(5) 0.040(5) 0.042(8) 0.001(5) 0.003(5) 0.012(4)
O46 0.029(5) 0.056(7) 0.028(7) -0.007(5) 0.001(5) 0.001(5)
O47 0.142(15) 0.203(19) 0.22(2) 0.130(18) 0.131(17) 0.076(14)
O48 0.069(9) 0.048(8) 0.027(9) 0.011(8) 0.018(8) 0.018(8)
O48A 0.065(10) 0.046(9) 0.025(10) 0.016(8) 0.019(8) 0.017(9)
O49 0.097(8) 0.062(7) 0.045(8) 0.001(6) 0.039(7) 0.027(6)
O50 0.028(4) 0.029(4) 0.030(6) 0.005(4) 0.011(4) 0.007(4)
Cl1 0.0145(13) 0.0148(13) 0.043(2) 0.0077(14) 0.0099(14) 0.0047(11)
Cl2 0.0205(13) 0.0364(15) 0.0239(17) 0.0050(13) 0.0084(13) 0.0088(12)
Cl3 0.0209(14) 0.0205(14) 0.0198(19) 0.0044(13) -0.0009(13) 0.0017(11)
Cl4 0.067(2) 0.0225(14) 0.043(2) -0.0158(15) 0.038(2) -0.0149(14)
Cl5 0.0127(12) 0.0147(13) 0.047(2) 0.0091(14) 0.0115(14) 0.0052(11)
Cl6 0.0281(14) 0.0158(13) 0.0208(19) 0.0043(13) 0.0058(14) 0.0048(11)
Cl7 0.0315(15) 0.0170(13) 0.0183(19) 0.0003(13) 0.0053(14) 0.0004(12)
Cl8 0.0179(13) 0.0182(13) 0.0186(19) 0.0042(13) 0.0007(13) 0.0022(11)
Pb1 0.00993(19) 0.00760(19) 0.0146(3) 0.00148(18) 0.00211(18) 0.00036(15)
Pb2 0.00960(19) 0.00793(19) 0.0152(3) 0.00134(18) 0.00248(18) -0.00018(15)
Pb3 0.0119(2) 0.0104(2) 0.0172(3) 0.00170(19) 0.00087(19) 0.00365(16)
Pb4 0.01072(19) 0.01004(19) 0.0158(3) 0.00201(19) 0.00259(19) 0.00243(16)
C42 0.025(5) 0.009(4) 0.023(7) 0.000(4) 0.004(5) 0.004(4)

loop_
_atom_type_symbol
_atom_type_description
_atom_type_scat_dispersion_real
_atom_type_scat_dispersion_imag
_atom_type_scat_source
C C 0.0033 0.0016 'International Tables Vol C Tables 4.2.6.8 and 6.1.1.4'
H H 0.0000 0.0000 'International Tables Vol C Tables 4.2.6.8 and 6.1.1.4'
N N 0.0061 0.0033 'International Tables Vol C Tables 4.2.6.8 and 6.1.1.4'
O O 0.0106 0.0060 'International Tables Vol C Tables 4.2.6.8 and 6.1.1.4'
Cl Cl 0.1484 0.1585 'International Tables Vol C Tables 4.2.6.8 and 6.1.1.4'
Pb Pb -3.3944 10.1111 'International Tables Vol C Tables 4.2.6.8 and 6.1.1.4'

loop_
_geom_angle_atom_site_label_1
_geom_angle_atom_site_label_2
_geom_angle_atom_site_label_3
_geom_angle
_geom_angle_site_symmetry_1
_geom_angle_site_symmetry_3
_geom_angle_publ_flag
N1 C1 C2 113.7(10) . . ?
N1 C1 H1A 108.8 . . ?
C2 C1 H1A 108.8 . . ?
N1 C1 H1B 108.8 . . ?
C2 C1 H1B 108.8 . . ?
H1A C1 H1B 107.7 . . ?
C66 O7 Pb4 121.4(8) . . ?
N2 C2 C1 112.3(9) . . ?
N2 C2 H2A 109.1 . . ?
C1 C2 H2A 109.1 . . ?
N2 C2 H2B 109.1 . . ?
C1 C2 H2B 109.1 . . ?
H2A C2 H2B 107.9 . . ?
N2 C3 C4 112.0(10) . . ?
N2 C3 H3A 109.2 . . ?
C4 C3 H3A 109.2 . . ?
N2 C3 H3B 109.2 . . ?
C4 C3 H3B 109.2 . . ?
H3A C3 H3B 107.9 . . ?
N3 C4 C3 111.5(10) . . ?
N3 C4 H4A 109.3 . . ?
C3 C4 H4A 109.3 . . ?
N3 C4 H4B 109.3 . . ?
C3 C4 H4B 109.3 . . ?
H4A C4 H4B 108.0 . . ?
N3 C5 C6 115.7(11) . . ?
N3 C5 H5A 108.3 . . ?
C6 C5 H5A 108.3 . . ?
N3 C5 H5B 108.3 . . ?
C6 C5 H5B 108.3 . . ?
H5A C5 H5B 107.4 . . ?
N4 C6 C5 110.6(10) . . ?
N4 C6 H6A 109.5 . . ?
C5 C6 H6A 109.5 . . ?
N4 C6 H6B 109.5 . . ?
C5 C6 H6B 109.5 . . ?
H6A C6 H6B 108.1 . . ?
N4 C7 C8 112.4(10) . . ?
N4 C7 H7A 109.1 . . ?
C8 C7 H7A 109.1 . . ?
N4 C7 H7B 109.1 . . ?
C8 C7 H7B 109.1 . . ?
H7A C7 H7B 107.9 . . ?
N1 C8 C7 112.8(9) . . ?
N1 C8 H8A 109.0 . . ?
C7 C8 H8A 109.0 . . ?
N1 C8 H8B 109.0 . . ?
C7 C8 H8B 109.0 . . ?
H8A C8 H8B 107.8 . . ?
C10 C9 N1 114.1(9) . . ?
C10 C9 H9A 108.7 . . ?
N1 C9 H9A 108.7 . . ?
C10 C9 H9B 108.7 . . ?
N1 C9 H9B 108.7 . . ?
H9A C9 H9B 107.6 . . ?
N5 C10 C11 127.4(12) . . ?
N5 C10 C9 117.1(11) . . ?
C11 C10 C9 115.5(10) . . ?
C10 C11 H11A 109.5 . . ?
C10 C11 H11B 109.5 . . ?
H11A C11 H11B 109.5 . . ?
C10 C11 H11C 109.5 . . ?
H11A C11 H11C 109.5 . . ?
H11B C11 H11C 109.5 . . ?
O1 C12 N7 123.1(11) . . ?
O1 C12 N6 121.8(12) . . ?
N7 C12 N6 115.0(11) . . ?
N3 C13 C14 113.2(9) . . ?
N3 C13 H13A 108.9 . . ?
C14 C13 H13A 108.9 . . ?
N3 C13 H13B 108.9 . . ?
C14 C13 H13B 108.9 . . ?
H13A C13 H13B 107.8 . . ?
N8 C14 C13 117.2(9) . . ?
N8 C14 C15 128.0(10) . . ?
C13 C14 C15 114.7(9) . . ?
C14 C15 H15A 109.5 . . ?
C14 C15 H15B 109.5 . . ?
H15A C15 H15B 109.5 . . ?
C14 C15 H15C 109.5 . . ?
H15A C15 H15C 109.5 . . ?
H15B C15 H15C 109.5 . . ?
O2 C16 N10 125.3(11) . . ?
O2 C16 N9 121.1(10) . . ?
N10 C16 N9 113.6(10) . . ?
N2 C17 H17A 109.5 . . ?
N2 C17 H17B 109.5 . . ?
H17A C17 H17B 109.5 . . ?
N2 C17 H17C 109.5 . . ?
H17A C17 H17C 109.5 . . ?
H17B C17 H17C 109.5 . . ?
N4 C18 H18A 109.5 . . ?
N4 C18 H18B 109.5 . . ?
H18A C18 H18B 109.5 . . ?
N4 C18 H18C 109.5 . . ?
H18A C18 H18C 109.5 . . ?
H18B C18 H18C 109.5 . . ?
N11 C19 C20 112.0(10) . . ?
N11 C19 H19A 109.2 . . ?
C20 C19 H19A 109.2 . . ?
N11 C19 H19B 109.2 . . ?
C20 C19 H19B 109.2 . . ?
H19A C19 H19B 107.9 . . ?
N14 C20 C19 113.5(9) . . ?
N14 C20 H20A 108.9 . . ?
C19 C20 H20A 108.9 . . ?
N14 C20 H20B 108.9 . . ?
C19 C20 H20B 108.9 . . ?
H20A C20 H20B 107.7 . . ?
N14 C21 C22 112.7(10) . . ?
N14 C21 H21A 109.0 . . ?
C22 C21 H21A 109.0 . . ?
N14 C21 H21B 109.0 . . ?
C22 C21 H21B 109.0 . . ?
H21A C21 H21B 107.8 . . ?
N13 C22 C21 112.0(9) . . ?
N13 C22 H22A 109.2 . . ?
C21 C22 H22A 109.2 . . ?
N13 C22 H22B 109.2 . . ?
C21 C22 H22B 109.2 . . ?
H22A C22 H22B 107.9 . . ?
N13 C23 C24 112.3(11) . . ?
N13 C23 H23A 109.1 . . ?
C24 C23 H23A 109.1 . . ?
N13 C23 H23B 109.1 . . ?
C24 C23 H23B 109.1 . . ?
H23A C23 H23B 107.9 . . ?
N12 C24 C23 112.5(9) . . ?
N12 C24 H24A 109.1 . . ?
C23 C24 H24A 109.1 . . ?
N12 C24 H24B 109.1 . . ?
C23 C24 H24B 109.1 . . ?
H24A C24 H24B 107.8 . . ?
N12 C25 C26 114.5(11) . . ?
N12 C25 H25A 108.6 . . ?
C26 C25 H25A 108.6 . . ?
N12 C25 H25B 108.6 . . ?
C26 C25 H25B 108.6 . . ?
H25A C25 H25B 107.6 . . ?
C25 C26 N11 112.7(11) . . ?
C25 C26 H26A 109.1 . . ?
N11 C26 H26A 109.1 . . ?
C25 C26 H26B 109.1 . . ?
N11 C26 H26B 109.1 . . ?
H26A C26 H26B 107.8 . . ?
N11 C27 C28 114.2(9) . . ?
N11 C27 H27A 108.7 . . ?
C28 C27 H27A 108.7 . . ?
N11 C27 H27B 108.7 . . ?
C28 C27 H27B 108.7 . . ?
H27A C27 H27B 107.6 . . ?
N15 C28 C29 126.1(10) . . ?
N15 C28 C27 117.0(9) . . ?
C29 C28 C27 116.9(9) . . ?
C28 C29 H29A 109.5 . . ?
C28 C29 H29B 109.5 . . ?
H29A C29 H29B 109.5 . . ?
C28 C29 H29C 109.5 . . ?
H29A C29 H29C 109.5 . . ?
H29B C29 H29C 109.5 . . ?
O3 C30 N16 123.9(10) . . ?
O3 C30 N17 123.1(10) . . ?
N16 C30 N17 112.9(9) . . ?
N13 C31 C32 116.2(9) . . ?
N13 C31 H31A 108.2 . . ?
C32 C31 H31A 108.2 . . ?
N13 C31 H31B 108.2 . . ?
C32 C31 H31B 108.2 . . ?
H31A C31 H31B 107.4 . . ?
N18 C32 C31 117.5(10) . . ?
N18 C32 C33 124.8(12) . . ?
C31 C32 C33 117.7(10) . . ?
C32 C33 H33A 109.5 . . ?
C32 C33 H33B 109.5 . . ?
H33A C33 H33B 109.5 . . ?
C32 C33 H33C 109.5 . . ?
H33A C33 H33C 109.5 . . ?
H33B C33 H33C 109.5 . . ?
O4 C34 N20 124.2(11) . . ?
O4 C34 N19 122.4(13) . . ?
N20 C34 N19 113.4(11) . . ?
N14 C35 H35A 109.5 . . ?
N14 C35 H35B 109.5 . . ?
H35A C35 H35B 109.5 . . ?
N14 C35 H35C 109.5 . . ?
H35A C35 H35C 109.5 . . ?
H35B C35 H35C 109.5 . . ?
N12 C36 H36A 109.5 . . ?
N12 C36 H36B 109.5 . . ?
H36A C36 H36B 109.5 . . ?
N12 C36 H36C 109.5 . . ?
H36A C36 H36C 109.5 . . ?
H36B C36 H36C 109.5 . . ?
N21 C37 C38 113.8(10) . . ?
N21 C37 H37A 108.8 . . ?
C38 C37 H37A 108.8 . . ?
N21 C37 H37B 108.8 . . ?
C38 C37 H37B 108.8 . . ?
H37A C37 H37B 107.7 . . ?
N22 C38 C37 112.2(12) . . ?
N22 C38 H38A 109.2 . . ?
C37 C38 H38A 109.2 . . ?
N22 C38 H38B 109.2 . . ?
C37 C38 H38B 109.2 . . ?
H38A C38 H38B 107.9 . . ?
N22 C39 C40 111.6(10) . . ?
N22 C39 H39A 109.3 . . ?
C40 C39 H39A 109.3 . . ?
N22 C39 H39B 109.3 . . ?
C40 C39 H39B 109.3 . . ?
H39A C39 H39B 108.0 . . ?
N23 C40 C39 112.8(10) . . ?
N23 C40 H40A 109.0 . . ?
C39 C40 H40A 109.0 . . ?
N23 C40 H40B 109.0 . . ?
C39 C40 H40B 109.0 . . ?
H40A C40 H40B 107.8 . . ?
N23 C41 C42 112.8(9) . . ?
N23 C41 H41A 109.0 . . ?
C42 C41 H41A 109.0 . . ?
N23 C41 H41B 109.0 . . ?
C42 C41 H41B 109.0 . . ?
H41A C41 H41B 107.8 . . ?
N24 C43 C44 113.2(10) . . ?
N24 C43 H43A 108.9 . . ?
C44 C43 H43A 108.9 . . ?
N24 C43 H43B 108.9 . . ?
C44 C43 H43B 108.9 . . ?
H43A C43 H43B 107.8 . . ?
N21 C44 C43 111.2(11) . . ?
N21 C44 H44A 109.4 . . ?
C43 C44 H44A 109.4 . . ?
N21 C44 H44B 109.4 . . ?
C43 C44 H44B 109.4 . . ?
H44A C44 H44B 108.0 . . ?
N21 C45 C46 116.5(10) . . ?
N21 C45 H45A 108.2 . . ?
C46 C45 H45A 108.2 . . ?
N21 C45 H45B 108.2 . . ?
C46 C45 H45B 108.2 . . ?
H45A C45 H45B 107.3 . . ?
N28 C46 C47 126.1(11) . . ?
N28 C46 C45 117.0(9) . . ?
C47 C46 C45 116.9(9) . . ?
C46 C47 H47A 109.5 . . ?
C46 C47 H47B 109.5 . . ?
H47A C47 H47B 109.5 . . ?
C46 C47 H47C 109.5 . . ?
H47A C47 H47C 109.5 . . ?
H47B C47 H47C 109.5 . . ?
O5 C48 N30 122.8(10) . . ?
O5 C48 N29 122.8(10) . . ?
N30 C48 N29 114.4(9) . . ?
N23 C49 C50 114.4(10) . . ?
N23 C49 H49A 108.7 . . ?
C50 C49 H49A 108.7 . . ?
N23 C49 H49B 108.7 . . ?
C50 C49 H49B 108.7 . . ?
H49A C49 H49B 107.6 . . ?
N25 C50 C51 127.1(12) . . ?
N25 C50 C49 116.4(10) . . ?
C51 C50 C49 116.6(10) . . ?
C50 C51 H51A 109.5 . . ?
C50 C51 H51B 109.5 . . ?
H51A C51 H51B 109.5 . . ?
C50 C51 H51C 109.5 . . ?
H51A C51 H51C 109.5 . . ?
H51B C51 H51C 109.5 . . ?
O6 C52 N27 123.2(11) . . ?
O6 C52 N26 122.1(12) . . ?
N27 C52 N26 114.7(10) . . ?
N22 C53 H53A 109.5 . . ?
N22 C53 H53B 109.5 . . ?
H53A C53 H53B 109.5 . . ?
N22 C53 H53C 109.5 . . ?
H53A C53 H53C 109.5 . . ?
H53B C53 H53C 109.5 . . ?
N24 C54 H54A 109.5 . . ?
N24 C54 H54B 109.5 . . ?
H54A C54 H54B 109.5 . . ?
N24 C54 H54C 109.5 . . ?
H54A C54 H54C 109.5 . . ?
H54B C54 H54C 109.5 . . ?
N32 C55 C56 114.1(9) . . ?
N32 C55 H55A 108.7 . . ?
C56 C55 H55A 108.7 . . ?
N32 C55 H55B 108.7 . . ?
C56 C55 H55B 108.7 . . ?
H55A C55 H55B 107.6 . . ?
N31 C56 C55 112.1(9) . . ?
N31 C56 H56A 109.2 . . ?
C55 C56 H56A 109.2 . . ?
N31 C56 H56B 109.2 . . ?
C55 C56 H56B 109.2 . . ?
H56A C56 H56B 107.9 . . ?
N31 C57 C58 112.7(10) . . ?
N31 C57 H57A 109.1 . . ?
C58 C57 H57A 109.1 . . ?
N31 C57 H57B 109.1 . . ?
C58 C57 H57B 109.1 . . ?
H57A C57 H57B 107.8 . . ?
N34 C58 C57 112.3(11) . . ?
N34 C58 H58A 109.1 . . ?
C57 C58 H58A 109.1 . . ?
N34 C58 H58B 109.1 . . ?
C57 C58 H58B 109.1 . . ?
H58A C58 H58B 107.9 . . ?
N34 C59 C60 113.8(11) . . ?
N34 C59 H59A 108.8 . . ?
C60 C59 H59A 108.8 . . ?
N34 C59 H59B 108.8 . . ?
C60 C59 H59B 108.8 . . ?
H59A C59 H59B 107.7 . . ?
N33 C60 C59 113.9(10) . . ?
N33 C60 H60A 108.8 . . ?
C59 C60 H60A 108.8 . . ?
N33 C60 H60B 108.8 . . ?
C59 C60 H60B 108.8 . . ?
H60A C60 H60B 107.7 . . ?
N33 C61 C62 111.2(10) . . ?
N33 C61 H61A 109.4 . . ?
C62 C61 H61A 109.4 . . ?
N33 C61 H61B 109.4 . . ?
C62 C61 H61B 109.4 . . ?
H61A C61 H61B 108.0 . . ?
N32 C62 C61 114.1(10) . . ?
N32 C62 H62A 108.7 . . ?
C61 C62 H62A 108.7 . . ?
N32 C62 H62B 108.7 . . ?
C61 C62 H62B 108.7 . . ?
H62A C62 H62B 107.6 . . ?
C64 C63 N31 113.1(10) . . ?
C64 C63 H63A 109.0 . . ?
N31 C63 H63A 109.0 . . ?
C64 C63 H63B 109.0 . . ?
N31 C63 H63B 109.0 . . ?
H63A C63 H63B 107.8 . . ?
N35 C64 C63 118.8(10) . . ?
N35 C64 C65 124.2(12) . . ?
C63 C64 C65 117.0(10) . . ?
C64 C65 H65A 109.5 . . ?
C64 C65 H65B 109.5 . . ?
H65A C65 H65B 109.5 . . ?
C64 C65 H65C 109.5 . . ?
H65A C65 H65C 109.5 . . ?
H65B C65 H65C 109.5 . . ?
O7 C66 N37 123.4(11) . . ?
O7 C66 N36 121.8(13) . . ?
N37 C66 N36 114.8(10) . . ?
N33 C67 C68 115.4(9) . . ?
N33 C67 H67A 108.4 . . ?
C68 C67 H67A 108.4 . . ?
N33 C67 H67B 108.4 . . ?
C68 C67 H67B 108.4 . . ?
H67A C67 H67B 107.5 . . ?
N38 C68 C69 126.9(11) . . ?
N38 C68 C67 118.7(9) . . ?
C69 C68 C67 114.4(9) . . ?
C68 C69 H69A 109.5 . . ?
C68 C69 H69B 109.5 . . ?
H69A C69 H69B 109.5 . . ?
C68 C69 H69C 109.5 . . ?
H69A C69 H69C 109.5 . . ?
H69B C69 H69C 109.5 . . ?
O8 C70 N40 124.2(11) . . ?
O8 C70 N39 122.3(10) . . ?
N40 C70 N39 113.5(9) . . ?
N34 C71 H71A 109.5 . . ?
N34 C71 H71B 109.5 . . ?
H71A C71 H71B 109.5 . . ?
N34 C71 H71C 109.5 . . ?
H71A C71 H71C 109.5 . . ?
H71B C71 H71C 109.5 . . ?
N32 C72 H72A 109.5 . . ?
N32 C72 H72B 109.5 . . ?
H72A C72 H72B 109.5 . . ?
N32 C72 H72C 109.5 . . ?
H72A C72 H72C 109.5 . . ?
H72B C72 H72C 109.5 . . ?
C8 N1 C1 110.7(9) . . ?
C8 N1 C9 108.1(9) . . ?
C1 N1 C9 108.9(10) . . ?
C8 N1 Pb1 110.8(7) . . ?
C1 N1 Pb1 108.8(6) . . ?
C9 N1 Pb1 109.6(6) . . ?
C17 N2 C2 109.8(9) . . ?
C17 N2 C3 108.2(9) . . ?
C2 N2 C3 109.2(9) . . ?
C17 N2 Pb1 108.8(7) . . ?
C2 N2 Pb1 110.0(7) . . ?
C3 N2 Pb1 110.8(7) . . ?
C5 N3 C13 111.1(10) . . ?
C5 N3 C4 109.2(10) . . ?
C13 N3 C4 109.5(9) . . ?
C5 N3 Pb1 108.2(7) . . ?
C13 N3 Pb1 109.0(7) . . ?
C4 N3 Pb1 109.8(7) . . ?
C18 N4 C7 108.2(10) . . ?
C18 N4 C6 109.4(11) . . ?
C7 N4 C6 110.1(9) . . ?
C18 N4 Pb1 109.8(8) . . ?
C7 N4 Pb1 109.0(8) . . ?
C6 N4 Pb1 110.3(8) . . ?
C10 N5 N6 116.5(10) . . ?
C10 N5 Pb1 114.9(9) . . ?
N6 N5 Pb1 125.4(6) . . ?
C12 N6 N5 118.0(10) . . ?
C12 N6 H6 121.0 . . ?
N5 N6 H6 121.0 . . ?
C12 N7 H7C 120.0 . . ?
C12 N7 H7D 120.0 . . ?
H7C N7 H7D 120.0 . . ?
C14 N8 N9 117.7(9) . . ?
C14 N8 Pb1 117.0(7) . . ?
N9 N8 Pb1 122.3(6) . . ?
C16 N9 N8 118.4(8) . . ?
C16 N9 H9 120.8 . . ?
N8 N9 H9 120.8 . . ?
C16 N10 H10A 120.0 . . ?
C16 N10 H10B 120.0 . . ?
H10A N10 H10B 120.0 . . ?
C19 N11 C27 109.2(9) . . ?
C19 N11 C26 110.4(10) . . ?
C27 N11 C26 107.9(9) . . ?
C19 N11 Pb2 109.5(6) . . ?
C27 N11 Pb2 110.2(7) . . ?
C26 N11 Pb2 109.6(7) . . ?
C25 N12 C36 109.4(10) . . ?
C25 N12 C24 111.0(9) . . ?
C36 N12 C24 111.3(10) . . ?
C25 N12 Pb2 109.3(7) . . ?
C36 N12 Pb2 107.1(7) . . ?
C24 N12 Pb2 108.6(7) . . ?
C31 N13 C23 106.7(10) . . ?
C31 N13 C22 111.2(9) . . ?
C23 N13 C22 109.8(9) . . ?
C31 N13 Pb2 111.3(6) . . ?
C23 N13 Pb2 108.8(6) . . ?
C22 N13 Pb2 109.0(7) . . ?
C20 N14 C21 110.7(9) . . ?
C20 N14 C35 109.7(11) . . ?
C21 N14 C35 108.7(9) . . ?
C20 N14 Pb2 109.4(8) . . ?
C21 N14 Pb2 108.3(8) . . ?
C35 N14 Pb2 110.0(7) . . ?
C28 N15 N16 118.4(9) . . ?
C28 N15 Pb2 116.5(7) . . ?
N16 N15 Pb2 122.5(6) . . ?
C30 N16 N15 116.3(8) . . ?
C30 N16 H16 121.8 . . ?
N15 N16 H16 121.8 . . ?
C30 N17 H17D 120.0 . . ?
C30 N17 H17E 120.0 . . ?
H17D N17 H17E 120.0 . . ?
C32 N18 N19 118.8(10) . . ?
C32 N18 Pb2 113.8(9) . . ?
N19 N18 Pb2 123.6(6) . . ?
N18 N19 C34 118.7(11) . . ?
N18 N19 H19 120.7 . . ?
C34 N19 H19 120.7 . . ?
C34 N20 H20C 120.0 . . ?
C34 N20 H20D 120.0 . . ?
H20C N20 H20D 120.0 . . ?
C45 N21 C44 109.8(9) . . ?
C45 N21 C37 108.1(9) . . ?
C44 N21 C37 109.9(11) . . ?
C45 N21 Pb3 114.4(7) . . ?
C44 N21 Pb3 106.7(7) . . ?
C37 N21 Pb3 107.8(7) . . ?
C38 N22 C39 110.4(10) . . ?
C38 N22 C53 112.2(10) . . ?
C39 N22 C53 107.4(10) . . ?
C38 N22 Pb3 110.2(9) . . ?
C39 N22 Pb3 110.5(8) . . ?
C53 N22 Pb3 106.0(9) . . ?
C40 N23 C41 111.3(10) . . ?
C40 N23 C49 110.3(10) . . ?
C41 N23 C49 109.4(9) . . ?
C40 N23 Pb3 110.4(6) . . ?
C41 N23 Pb3 106.0(7) . . ?
C49 N23 Pb3 109.4(7) . . ?
C54 N24 C42 110.9(10) . . ?
C54 N24 C43 108.9(10) . . ?
C42 N24 C43 110.6(10) . . ?
C54 N24 Pb3 108.8(7) . . ?
C42 N24 Pb3 109.9(7) . . ?
C43 N24 Pb3 107.6(7) . . ?
C50 N25 N26 118.8(9) . . ?
C50 N25 Pb3 119.9(9) . . ?
N26 N25 Pb3 117.9(6) . . ?
C52 N26 N25 118.1(9) . . ?
C52 N26 H26 121.0 . . ?
N25 N26 H26 121.0 . . ?
C52 N27 H27C 120.0 . . ?
C52 N27 H27D 120.0 . . ?
H27C N27 H27D 120.0 . . ?
C46 N28 N29 114.5(9) . . ?
C46 N28 Pb3 116.1(7) . . ?
N29 N28 Pb3 126.7(6) . . ?
C48 N29 N28 117.9(8) . . ?
C48 N29 H29 121.0 . . ?
N28 N29 H29 121.0 . . ?
C48 N30 H30A 120.0 . . ?
C48 N30 H30B 120.0 . . ?
H30A N30 H30B 120.0 . . ?
C56 N31 C57 110.1(9) . . ?
C56 N31 C63 107.6(9) . . ?
C57 N31 C63 108.9(9) . . ?
C56 N31 Pb4 108.3(7) . . ?
C57 N31 Pb4 110.8(6) . . ?
C63 N31 Pb4 111.0(7) . . ?
C72 N32 C55 109.5(9) . . ?
C72 N32 C62 109.3(9) . . ?
C55 N32 C62 111.2(9) . . ?
C72 N32 Pb4 106.8(7) . . ?
C55 N32 Pb4 110.5(7) . . ?
C62 N32 Pb4 109.4(6) . . ?
C67 N33 C60 108.5(9) . . ?
C67 N33 C61 109.0(9) . . ?
C60 N33 C61 111.1(10) . . ?
C67 N33 Pb4 113.2(7) . . ?
C60 N33 Pb4 107.5(6) . . ?
C61 N33 Pb4 107.4(6) . . ?
C58 N34 C71 110.3(10) . . ?
C58 N34 C59 111.1(10) . . ?
C71 N34 C59 108.5(11) . . ?
C58 N34 Pb4 111.1(8) . . ?
C71 N34 Pb4 105.4(9) . . ?
C59 N34 Pb4 110.3(8) . . ?
N35 N36 C66 117.9(9) . . ?
N35 N36 H36 121.0 . . ?
C66 N36 H36 121.0 . . ?
C66 N37 H37C 120.0 . . ?
C66 N37 H37D 120.0 . . ?
H37C N37 H37D 120.0 . . ?
C68 N38 N39 117.3(8) . . ?
C68 N38 Pb4 117.1(7) . . ?
N39 N38 Pb4 123.1(6) . . ?
C70 N39 N38 118.8(8) . . ?
C70 N39 H39 120.6 . . ?
N38 N39 H39 120.6 . . ?
C70 N40 H40C 120.0 . . ?
C70 N40 H40D 120.0 . . ?
H40C N40 H40D 120.0 . . ?
C12 O1 Pb1 119.0(7) . . ?
C16 O2 Pb1 120.0(7) . . ?
C30 O3 Pb2 119.5(7) . . ?
C34 O4 Pb2 119.6(8) . . ?
C48 O5 Pb3 120.0(7) . . ?
C52 O6 Pb3 120.6(8) . . ?
C64 N35 N36 121.0(9) . . ?
C64 N35 Pb4 117.4(8) . . ?
N36 N35 Pb4 119.9(6) . . ?
C70 O8 Pb4 120.0(7) . . ?
O12 Cl1 O11 108.9(7) . . ?
O12 Cl1 O9 112.0(8) . . ?
O11 Cl1 O9 109.3(6) . . ?
O12 Cl1 O10 109.2(6) . . ?
O11 Cl1 O10 109.5(7) . . ?
O9 Cl1 O10 107.8(6) . . ?
O13 Cl2 O14 108.5(6) . . ?
O13 Cl2 O15 111.9(7) . . ?
O14 Cl2 O15 110.6(5) . . ?
O13 Cl2 O16 109.7(5) . . ?
O14 Cl2 O16 108.7(5) . . ?
O15 Cl2 O16 107.3(5) . . ?
O19 Cl3 O17 110.3(7) . . ?
O19 Cl3 O18 110.5(7) . . ?
O17 Cl3 O18 108.3(6) . . ?
O19 Cl3 O20 108.5(6) . . ?
O17 Cl3 O20 108.6(7) . . ?
O18 Cl3 O20 110.6(7) . . ?
O24 Cl4 O23 108.3(9) . . ?
O24 Cl4 O22 115.6(8) . . ?
O23 Cl4 O22 103.7(9) . . ?
O24 Cl4 O21 108.8(6) . . ?
O23 Cl4 O21 112.6(8) . . ?
O22 Cl4 O21 107.8(7) . . ?
O25 Cl5 O26 109.1(8) . . ?
O25 Cl5 O27 109.5(6) . . ?
O26 Cl5 O27 109.7(6) . . ?
O25 Cl5 O28 109.2(6) . . ?
O26 Cl5 O28 109.4(7) . . ?
O27 Cl5 O28 109.9(7) . . ?
O31 Cl6 O29 108.8(7) . . ?
O31 Cl6 O32 111.5(9) . . ?
O29 Cl6 O32 109.4(7) . . ?
O31 Cl6 O30 108.9(7) . . ?
O29 Cl6 O30 109.6(7) . . ?
O32 Cl6 O30 108.6(7) . . ?
O40 Cl7 O38 108.5(11) . . ?
O40 Cl7 O39 108.8(11) . . ?
O38 Cl7 O39 107.0(9) . . ?
O40 Cl7 O37 110.2(7) . . ?
O38 Cl7 O37 110.8(7) . . ?
O39 Cl7 O37 111.4(7) . . ?
O35 Cl8 O36 110.1(6) . . ?
O35 Cl8 O33 109.9(7) . . ?
O36 Cl8 O33 109.0(7) . . ?
O35 Cl8 O34 110.2(7) . . ?
O36 Cl8 O34 109.2(7) . . ?
O33 Cl8 O34 108.4(6) . . ?
N2 Pb1 N1 70.5(3) . . ?
N2 Pb1 N4 108.5(3) . . ?
N1 Pb1 N4 70.0(3) . . ?
N2 Pb1 N3 69.5(3) . . ?
N1 Pb1 N3 108.2(3) . . ?
N4 Pb1 N3 69.9(3) . . ?
N2 Pb1 N8 119.1(3) . . ?
N1 Pb1 N8 155.1(3) . . ?
N4 Pb1 N8 85.1(3) . . ?
N3 Pb1 N8 60.3(3) . . ?
N2 Pb1 N5 84.8(3) . . ?
N1 Pb1 N5 61.2(3) . . ?
N4 Pb1 N5 121.2(3) . . ?
N3 Pb1 N5 154.3(3) . . ?
N8 Pb1 N5 138.4(3) . . ?
N2 Pb1 O2 166.0(3) . . ?
N1 Pb1 O2 119.6(3) . . ?
N4 Pb1 O2 84.9(3) . . ?
N3 Pb1 O2 112.9(3) . . ?
N8 Pb1 O2 56.4(2) . . ?
N5 Pb1 O2 91.9(3) . . ?
N2 Pb1 O1 87.5(3) . . ?
N1 Pb1 O1 113.9(3) . . ?
N4 Pb1 O1 163.7(3) . . ?
N3 Pb1 O1 120.9(3) . . ?
N8 Pb1 O1 90.2(3) . . ?
N5 Pb1 O1 55.1(2) . . ?
O2 Pb1 O1 79.5(3) . . ?
N12 Pb2 N14 107.1(3) . . ?
N12 Pb2 N13 70.2(3) . . ?
N14 Pb2 N13 70.2(3) . . ?
N12 Pb2 N11 68.9(3) . . ?
N14 Pb2 N11 69.2(3) . . ?
N13 Pb2 N11 108.3(3) . . ?
N12 Pb2 N15 118.9(3) . . ?
N14 Pb2 N15 84.8(3) . . ?
N13 Pb2 N15 155.0(3) . . ?
N11 Pb2 N15 60.2(3) . . ?
N12 Pb2 N18 84.8(3) . . ?
N14 Pb2 N18 121.1(3) . . ?
N13 Pb2 N18 60.1(3) . . ?
N11 Pb2 N18 153.7(3) . . ?
N15 Pb2 N18 139.7(3) . . ?
N12 Pb2 O3 168.6(3) . . ?
N14 Pb2 O3 83.1(3) . . ?
N13 Pb2 O3 119.0(3) . . ?
N11 Pb2 O3 111.5(3) . . ?
N15 Pb2 O3 55.8(2) . . ?
N18 Pb2 O3 94.4(3) . . ?
N12 Pb2 O4 86.7(3) . . ?
N14 Pb2 O4 165.6(3) . . ?
N13 Pb2 O4 112.1(3) . . ?
N11 Pb2 O4 121.2(3) . . ?
N15 Pb2 O4 92.2(3) . . ?
N18 Pb2 O4 54.8(2) . . ?
O3 Pb2 O4 83.6(2) . . ?
N24 Pb3 N22 106.7(3) . . ?
N24 Pb3 N23 70.3(3) . . ?
N22 Pb3 N23 68.0(3) . . ?
N24 Pb3 N21 70.5(3) . . ?
N22 Pb3 N21 69.2(3) . . ?
N23 Pb3 N21 108.1(3) . . ?
N24 Pb3 N25 85.7(3) . . ?
N22 Pb3 N25 118.1(3) . . ?
N23 Pb3 N25 60.1(3) . . ?
N21 Pb3 N25 156.2(3) . . ?
N24 Pb3 O6 85.6(3) . . ?
N22 Pb3 O6 167.5(3) . . ?
N23 Pb3 O6 115.9(3) . . ?
N21 Pb3 O6 118.3(3) . . ?
N25 Pb3 O6 59.6(3) . . ?
N24 Pb3 N28 118.2(3) . . ?
N22 Pb3 N28 86.9(3) . . ?
N23 Pb3 N28 154.9(3) . . ?
N21 Pb3 N28 58.8(3) . . ?
N25 Pb3 N28 140.0(3) . . ?
O6 Pb3 N28 88.9(3) . . ?
N24 Pb3 O5 156.4(3) . . ?
N22 Pb3 O5 94.8(3) . . ?
N23 Pb3 O5 128.6(2) . . ?
N21 Pb3 O5 109.7(2) . . ?
N25 Pb3 O5 92.7(2) . . ?
O6 Pb3 O5 73.4(3) . . ?
N28 Pb3 O5 52.1(2) . . ?
N32 Pb4 N34 106.1(3) . . ?
N32 Pb4 N31 69.8(3) . . ?
N34 Pb4 N31 68.4(3) . . ?
N32 Pb4 N35 86.5(3) . . ?
N34 Pb4 N35 119.0(3) . . ?
N31 Pb4 N35 60.9(3) . . ?
N32 Pb4 N33 69.7(3) . . ?
N34 Pb4 N33 69.1(3) . . ?
N31 Pb4 N33 107.8(3) . . ?
N35 Pb4 N33 156.2(3) . . ?
N32 Pb4 O7 88.0(3) . . ?
N34 Pb4 O7 165.6(3) . . ?
N31 Pb4 O7 115.6(3) . . ?
N35 Pb4 O7 58.0(3) . . ?
N33 Pb4 O7 119.8(3) . . ?
N32 Pb4 N38 116.9(3) . . ?
N34 Pb4 N38 89.1(3) . . ?
N31 Pb4 N38 157.4(3) . . ?
N35 Pb4 N38 137.9(3) . . ?
N33 Pb4 N38 59.6(3) . . ?
O7 Pb4 N38 86.7(3) . . ?
N32 Pb4 O8 158.8(3) . . ?
N34 Pb4 O8 93.7(3) . . ?
N31 Pb4 O8 126.3(3) . . ?
N35 Pb4 O8 90.5(2) . . ?
N33 Pb4 O8 111.9(2) . . ?
O7 Pb4 O8 72.7(3) . . ?
N38 Pb4 O8 54.7(2) . . ?
N24 C42 C41 111.9(10) . . ?
N24 C42 H42A 109.2 . . ?
C41 C42 H42A 109.2 . . ?
N24 C42 H42B 109.2 . . ?
C41 C42 H42B 109.2 . . ?
H42A C42 H42B 107.9 . . ?

loop_
_geom_bond_atom_site_label_1
_geom_bond_atom_site_label_2
_geom_bond_distance
_geom_bond_site_symmetry_2
_geom_bond_publ_flag
C1 N1 1.486(16) . ?
C1 C2 1.514(15) . ?
C1 H1A 0.9700 . ?
C1 H1B 0.9700 . ?
O7 C66 1.230(14) . ?
O7 Pb4 2.758(9) . ?
C2 N2 1.481(12) . ?
C2 H2A 0.9700 . ?
C2 H2B 0.9700 . ?
C3 N2 1.488(15) . ?
C3 C4 1.53(2) . ?
C3 H3A 0.9700 . ?
C3 H3B 0.9700 . ?
C4 N3 1.499(14) . ?
C4 H4A 0.9700 . ?
C4 H4B 0.9700 . ?
C5 N3 1.441(18) . ?
C5 C6 1.518(16) . ?
C5 H5A 0.9700 . ?
C5 H5B 0.9700 . ?
C6 N4 1.497(16) . ?
C6 H6A 0.9700 . ?
C6 H6B 0.9700 . ?
C7 N4 1.489(14) . ?
C7 C8 1.523(18) . ?
C7 H7A 0.9700 . ?
C7 H7B 0.9700 . ?
C8 N1 1.459(17) . ?
C8 H8A 0.9700 . ?
C8 H8B 0.9700 . ?
C9 C10 1.493(18) . ?
C9 N1 1.509(15) . ?
C9 H9A 0.9700 . ?
C9 H9B 0.9700 . ?
C10 N5 1.294(14) . ?
C10 C11 1.488(18) . ?
C11 H11A 0.9600 . ?
C11 H11B 0.9600 . ?
C11 H11C 0.9600 . ?
C12 O1 1.255(15) . ?
C12 N7 1.339(17) . ?
C12 N6 1.375(14) . ?
C13 N3 1.487(14) . ?
C13 C14 1.494(14) . ?
C13 H13A 0.9700 . ?
C13 H13B 0.9700 . ?
C14 N8 1.257(14) . ?
C14 C15 1.503(14) . ?
C15 H15A 0.9600 . ?
C15 H15B 0.9600 . ?
C15 H15C 0.9600 . ?
C16 O2 1.225(13) . ?
C16 N10 1.338(15) . ?
C16 N9 1.384(14) . ?
C17 N2 1.450(17) . ?
C17 H17A 0.9600 . ?
C17 H17B 0.9600 . ?
C17 H17C 0.9600 . ?
C18 N4 1.478(17) . ?
C18 H18A 0.9600 . ?
C18 H18B 0.9600 . ?
C18 H18C 0.9600 . ?
C19 N11 1.455(17) . ?
C19 C20 1.536(15) . ?
C19 H19A 0.9700 . ?
C19 H19B 0.9700 . ?
C20 N14 1.452(15) . ?
C20 H20A 0.9700 . ?
C20 H20B 0.9700 . ?
C21 N14 1.462(13) . ?
C21 C22 1.536(18) . ?
C21 H21A 0.9700 . ?
C21 H21B 0.9700 . ?
C22 N13 1.485(16) . ?
C22 H22A 0.9700 . ?
C22 H22B 0.9700 . ?
C23 N13 1.463(16) . ?
C23 C24 1.528(16) . ?
C23 H23A 0.9700 . ?
C23 H23B 0.9700 . ?
C24 N12 1.484(13) . ?
C24 H24A 0.9700 . ?
C24 H24B 0.9700 . ?
C25 N12 1.465(16) . ?
C25 C26 1.48(2) . ?
C25 H25A 0.9700 . ?
C25 H25B 0.9700 . ?
C26 N11 1.478(14) . ?
C26 H26A 0.9700 . ?
C26 H26B 0.9700 . ?
C27 N11 1.470(13) . ?
C27 C28 1.501(14) . ?
C27 H27A 0.9700 . ?
C27 H27B 0.9700 . ?
C28 N15 1.282(14) . ?
C28 C29 1.472(14) . ?
C29 H29A 0.9600 . ?
C29 H29B 0.9600 . ?
C29 H29C 0.9600 . ?
C30 O3 1.222(13) . ?
C30 N16 1.360(13) . ?
C30 N17 1.369(14) . ?
C31 N13 1.452(15) . ?
C31 C32 1.470(17) . ?
C31 H31A 0.9700 . ?
C31 H31B 0.9700 . ?
C32 N18 1.281(14) . ?
C32 C33 1.496(16) . ?
C33 H33A 0.9600 . ?
C33 H33B 0.9600 . ?
C33 H33C 0.9600 . ?
C34 O4 1.209(15) . ?
C34 N20 1.344(17) . ?
C34 N19 1.366(14) . ?
C35 N14 1.499(17) . ?
C35 H35A 0.9600 . ?
C35 H35B 0.9600 . ?
C35 H35C 0.9600 . ?
C36 N12 1.479(18) . ?
C36 H36A 0.9600 . ?
C36 H36B 0.9600 . ?
C36 H36C 0.9600 . ?
C37 N21 1.480(18) . ?
C37 C38 1.536(18) . ?
C37 H37A 0.9700 . ?
C37 H37B 0.9700 . ?
C38 N22 1.466(16) . ?
C38 H38A 0.9700 . ?
C38 H38B 0.9700 . ?
C39 N22 1.485(15) . ?
C39 C40 1.527(17) . ?
C39 H39A 0.9700 . ?
C39 H39B 0.9700 . ?
C40 N23 1.460(18) . ?
C40 H40A 0.9700 . ?
C40 H40B 0.9700 . ?
C41 N23 1.479(15) . ?
C41 C42 1.528(15) . ?
C41 H41A 0.9700 . ?
C41 H41B 0.9700 . ?
C43 N24 1.495(14) . ?
C43 C44 1.52(2) . ?
C43 H43A 0.9700 . ?
C43 H43B 0.9700 . ?
C44 N21 1.477(14) . ?
C44 H44A 0.9700 . ?
C44 H44B 0.9700 . ?
C45 N21 1.451(15) . ?
C45 C46 1.516(15) . ?
C45 H45A 0.9700 . ?
C45 H45B 0.9700 . ?
C46 N28 1.289(14) . ?
C46 C47 1.493(15) . ?
C47 H47A 0.9600 . ?
C47 H47B 0.9600 . ?
C47 H47C 0.9600 . ?
C48 O5 1.246(12) . ?
C48 N30 1.340(14) . ?
C48 N29 1.356(14) . ?
C49 N23 1.482(14) . ?
C49 C50 1.502(18) . ?
C49 H49A 0.9700 . ?
C49 H49B 0.9700 . ?
C50 N25 1.250(14) . ?
C50 C51 1.497(14) . ?
C51 H51A 0.9600 . ?
C51 H51B 0.9600 . ?
C51 H51C 0.9600 . ?
C52 O6 1.242(14) . ?
C52 N27 1.322(17) . ?
C52 N26 1.380(14) . ?
C53 N22 1.501(15) . ?
C53 H53A 0.9600 . ?
C53 H53B 0.9600 . ?
C53 H53C 0.9600 . ?
C54 N24 1.460(17) . ?
C54 H54A 0.9600 . ?
C54 H54B 0.9600 . ?
C54 H54C 0.9600 . ?
C55 N32 1.479(14) . ?
C55 C56 1.491(15) . ?
C55 H55A 0.9700 . ?
C55 H55B 0.9700 . ?
C56 N31 1.479(15) . ?
C56 H56A 0.9700 . ?
C56 H56B 0.9700 . ?
C57 N31 1.479(18) . ?
C57 C58 1.524(18) . ?
C57 H57A 0.9700 . ?
C57 H57B 0.9700 . ?
C58 N34 1.464(15) . ?
C58 H58A 0.9700 . ?
C58 H58B 0.9700 . ?
C59 N34 1.488(16) . ?
C59 C60 1.501(17) . ?
C59 H59A 0.9700 . ?
C59 H59B 0.9700 . ?
C60 N33 1.472(17) . ?
C60 H60A 0.9700 . ?
C60 H60B 0.9700 . ?
C61 N33 1.493(13) . ?
C61 C62 1.500(17) . ?
C61 H61A 0.9700 . ?
C61 H61B 0.9700 . ?
C62 N32 1.493(13) . ?
C62 H62A 0.9700 . ?
C62 H62B 0.9700 . ?
C63 C64 1.468(18) . ?
C63 N31 1.487(14) . ?
C63 H63A 0.9700 . ?
C63 H63B 0.9700 . ?
C64 N35 1.295(14) . ?
C64 C65 1.514(15) . ?
C65 H65A 0.9600 . ?
C65 H65B 0.9600 . ?
C65 H65C 0.9600 . ?
C66 N37 1.341(17) . ?
C66 N36 1.367(14) . ?
C67 N33 1.461(14) . ?
C67 C68 1.511(15) . ?
C67 H67A 0.9700 . ?
C67 H67B 0.9700 . ?
C68 N38 1.264(14) . ?
C68 C69 1.492(14) . ?
C69 H69A 0.9600 . ?
C69 H69B 0.9600 . ?
C69 H69C 0.9600 . ?
C70 O8 1.226(13) . ?
C70 N40 1.329(14) . ?
C70 N39 1.383(14) . ?
C71 N34 1.468(15) . ?
C71 H71A 0.9600 . ?
C71 H71B 0.9600 . ?
C71 H71C 0.9600 . ?
C72 N32 1.480(16) . ?
C72 H72A 0.9600 . ?
C72 H72B 0.9600 . ?
C72 H72C 0.9600 . ?
N1 Pb1 2.596(8) . ?
N2 Pb1 2.596(10) . ?
N3 Pb1 2.636(10) . ?
N4 Pb1 2.599(11) . ?
N5 N6 1.390(15) . ?
N5 Pb1 2.774(10) . ?
N6 H6 0.8600 . ?
N7 H7C 0.8600 . ?
N7 H7D 0.8600 . ?
N8 N9 1.382(12) . ?
N8 Pb1 2.740(9) . ?
N9 H9 0.8600 . ?
N10 H10A 0.8600 . ?
N10 H10B 0.8600 . ?
N11 Pb2 2.658(10) . ?
N12 Pb2 2.609(10) . ?
N13 Pb2 2.623(8) . ?
N14 Pb2 2.618(11) . ?
N15 N16 1.380(12) . ?
N15 Pb2 2.770(9) . ?
N16 H16 0.8600 . ?
N17 H17D 0.8600 . ?
N17 H17E 0.8600 . ?
N18 N19 1.369(15) . ?
N18 Pb2 2.795(10) . ?
N19 H19 0.8600 . ?
N20 H20C 0.8600 . ?
N20 H20D 0.8600 . ?
N21 Pb3 2.700(9) . ?
N22 Pb3 2.640(12) . ?
N23 Pb3 2.692(9) . ?
N24 C42 1.477(14) . ?
N24 Pb3 2.568(10) . ?
N25 N26 1.387(15) . ?
N25 Pb3 2.703(9) . ?
N26 H26 0.8600 . ?
N27 H27C 0.8600 . ?
N27 H27D 0.8600 . ?
N28 N29 1.400(12) . ?
N28 Pb3 2.925(8) . ?
N29 H29 0.8600 . ?
N30 H30A 0.8600 . ?
N30 H30B 0.8600 . ?
N31 Pb4 2.651(9) . ?
N32 Pb4 2.560(10) . ?
N33 Pb4 2.718(9) . ?
N34 Pb4 2.624(12) . ?
N36 N35 1.354(15) . ?
N36 H36 0.8600 . ?
N37 H37C 0.8600 . ?
N37 H37D 0.8600 . ?
N38 N39 1.382(12) . ?
N38 Pb4 2.850(8) . ?
N39 H39 0.8600 . ?
N40 H40C 0.8600 . ?
N40 H40D 0.8600 . ?
O1 Pb1 3.029(9) . ?
O2 Pb1 2.939(8) . ?
O3 Pb2 2.916(8) . ?
O4 Pb2 3.015(9) . ?
O5 Pb3 3.189(8) . ?
O6 Pb3 2.732(10) . ?
N35 Pb4 2.720(9) . ?
O8 Pb4 3.047(8) . ?
O9 Cl1 1.432(11) . ?
O10 Cl1 1.439(9) . ?
O11 Cl1 1.430(11) . ?
O12 Cl1 1.424(10) . ?
O13 Cl2 1.416(11) . ?
O14 Cl2 1.420(8) . ?
O15 Cl2 1.448(8) . ?
O16 Cl2 1.463(8) . ?
O17 Cl3 1.426(11) . ?
O18 Cl3 1.432(10) . ?
O19 Cl3 1.420(10) . ?
O20 Cl3 1.449(10) . ?
O21 Cl4 1.452(11) . ?
O22 Cl4 1.408(12) . ?
O23 Cl4 1.386(14) . ?
O24 Cl4 1.357(10) . ?
O25 Cl5 1.428(10) . ?
O26 Cl5 1.431(11) . ?
O27 Cl5 1.436(9) . ?
O28 Cl5 1.440(10) . ?
O29 Cl6 1.433(10) . ?
O30 Cl6 1.450(11) . ?
O31 Cl6 1.421(10) . ?
O32 Cl6 1.441(11) . ?
O33 Cl8 1.441(11) . ?
O34 Cl8 1.442(10) . ?
O35 Cl8 1.414(10) . ?
O36 Cl8 1.422(9) . ?
O37 Cl7 1.427(10) . ?
O38 Cl7 1.402(11) . ?
O39 Cl7 1.417(13) . ?
O40 Cl7 1.373(12) . ?
C42 H42A 0.9700 . ?
C42 H42B 0.9700 . ?

loop_
_geom_hbond_atom_site_label_D
_geom_hbond_atom_site_label_H
_geom_hbond_atom_site_label_A
_geom_hbond_distance_DH
_geom_hbond_distance_HA
_geom_hbond_distance_DA
_geom_hbond_angle_DHA
_geom_hbond_site_symmetry_A
C1 H1A N5 0.97 2.61 3.120(15) 113.0 .
C1 H1A O31 0.97 2.63 3.583(19) 166.1 .
C2 H2B O26 0.97 2.57 3.335(15) 135.5 .
C3 H3A O9 0.97 2.48 3.420(16) 164.3 .
C3 H3B O26 0.97 2.47 3.375(16) 156.1 .
C4 H4A O38 0.97 2.57 3.393(18) 142.8 .
C5 H5A N8 0.97 2.61 3.108(15) 112.2 .
C8 H8A O37 0.97 2.59 3.419(15) 144.1 .
C9 H9A O12 0.97 2.48 3.373(15) 152.9 1_655
C9 H9B O50 0.97 2.58 3.524(16) 165.0 .
C11 H11C O31 0.96 2.64 3.34(2) 130.0 .
C13 H13A Cl1 0.97 2.99 3.871(14) 151.8 .
C15 H15A O3 0.96 2.53 3.379(16) 148.1 1_455
C15 H15C O16 0.96 2.60 3.349(16) 135.1 1_456
C18 H18B O17 0.96 2.64 3.575(17) 164.9 1_556
C19 H19B N15 0.97 2.67 3.144(14) 110.9 .
C21 H21B O44 0.97 2.60 3.557(15) 168.8 .
C22 H22B O29 0.97 2.55 3.362(14) 141.6 1_545
C23 H23B N18 0.97 2.57 3.091(16) 113.4 .
C25 H25A O12 0.97 2.49 3.401(16) 156.3 1_645
C25 H25B O25 0.97 2.52 3.463(16) 165.1 1_645
C26 H26A O32 0.97 2.63 3.485(17) 146.8 1_545
C27 H27A N40 0.97 2.64 3.540(18) 153.8 1_545
C31 H31A O26 0.97 2.55 3.429(14) 151.1 1_545
C35 H35A O33 0.96 2.64 3.564(16) 161.0 1_655
C35 H35B O3 0.96 2.62 3.177(18) 117.5 .
C41 H41B N25 0.97 2.62 3.109(16) 111.4 .
C43 H43B O41 0.97 2.63 3.116(16) 110.9 1_565
C47 H47B O39 0.96 2.49 3.244(19) 135.6 1_454
C51 H51A N40 0.96 2.81 3.544(18) 133.7 .
C55 H55A O34 0.97 2.57 3.352(16) 137.9 1_655
C56 H56A N35 0.97 2.68 3.155(15) 110.5 .
C63 H63A O21 0.97 2.59 3.434(14) 146.0 .
C65 H65B O30 0.96 2.68 3.317(18) 124.7 .
C69 H69C O30 0.96 2.52 3.238(18) 131.6 1_655
C71 H71C O9 0.96 2.63 3.55(2) 159.9 1_655
C72 H72A O14 0.96 2.49 3.308(14) 143.7 .
C72 H72B O7 0.96 2.62 3.218(14) 120.8 .
N6 H6 O21 0.86 2.14 2.928(16) 152.8 .
N6 H6 Cl4 0.86 2.87 3.691(11) 160.1 .
N7 H7C O33 0.86 2.35 3.091(13) 145.0 .
N7 H7D O24 0.86 2.26 3.051(15) 152.0 .
N9 H9 O4 0.86 2.09 2.909(11) 159.2 1_455
N10 H10A O25 0.86 2.53 3.035(14) 118.3 1_545
N10 H10A O27 0.86 2.17 2.988(13) 157.6 1_545
N10 H10A Cl5 0.86 2.86 3.601(10) 145.6 1_545
N10 H10B O4 0.86 2.42 3.174(12) 146.5 1_455
N16 H16 O1 0.86 2.03 2.837(11) 157.0 1_655
N17 H17D O9 0.86 2.55 3.097(14) 122.2 1_655
N17 H17D O10 0.86 2.22 3.021(13) 154.8 1_655
N17 H17D Cl1 0.86 2.93 3.676(10) 146.9 1_655
N17 H17E O1 0.86 2.29 3.047(12) 146.4 1_655
N19 H19 O48 0.86 2.12 2.94(2) 160.5 1_656
N19 H19 O48A 0.86 2.12 2.79(3) 133.9 1_656
N20 H20C O17 0.86 2.35 3.055(12) 139.7 1_656
N20 H20C O18 0.86 2.56 3.057(16) 117.8 1_656
N20 H20C Cl3 0.86 2.97 3.661(10) 138.5 1_656
N20 H20D O48 0.86 2.54 3.28(2) 145.8 1_656
N20 H20D O48A 0.86 2.64 3.25(2) 129.7 1_656
N26 H26 O8 0.86 2.12 2.914(14) 152.8 .
N27 H27C O30 0.86 2.18 3.038(14) 174.6 .
N27 H27C O32 0.86 2.66 3.261(19) 128.3 .
N27 H27C Cl6 0.86 2.95 3.757(11) 157.3 .
N27 H27D O8 0.86 2.24 3.017(12) 149.7 .
N29 H29 O15 0.86 2.47 3.284(12) 158.3 1_455
N30 H30A O20 0.86 2.25 3.052(14) 154.4 .
N30 H30B O15 0.86 2.62 3.414(13) 153.7 1_455
N30 H30B O16 0.86 2.31 3.084(12) 149.2 1_455
N30 H30B Cl2 0.86 2.98 3.837(9) 176.7 1_455
N36 H36 O5 0.86 2.07 2.868(13) 153.7 .
N37 H37C O39 0.86 2.28 3.132(15) 173.5 1_554
N37 H37D O5 0.86 2.24 3.003(11) 148.2 .
N39 H39 O42 0.86 2.15 2.847(11) 138.5 1_665
N40 H40C O35 0.86 2.39 3.081(14) 138.1 1_665
N40 H40D O41 0.86 2.16 2.816(16) 132.6 1_665
N40 H40D O42 0.86 2.64 3.301(13) 134.3 1_665
C1 H1A N5 0.97 2.61 3.120(15) 113.0 .
C1 H1A O31 0.97 2.63 3.583(19) 166.1 .
C2 H2B O26 0.97 2.57 3.335(15) 135.5 .
C3 H3A O9 0.97 2.48 3.420(16) 164.3 .
C3 H3B O26 0.97 2.47 3.375(16) 156.1 .
C4 H4A O38 0.97 2.57 3.393(18) 142.8 .
C5 H5A N8 0.97 2.61 3.108(15) 112.2 .
C8 H8A O37 0.97 2.59 3.419(15) 144.1 .
C9 H9A O12 0.97 2.48 3.373(15) 152.9 1_655
C9 H9B O50 0.97 2.58 3.524(16) 165.0 .
C11 H11C O31 0.96 2.64 3.34(2) 130.0 .
C13 H13A Cl1 0.97 2.99 3.871(14) 151.8 .
C15 H15A O3 0.96 2.53 3.379(16) 148.1 1_455
C15 H15C O16 0.96 2.60 3.349(16) 135.1 1_456
C18 H18B O17 0.96 2.64 3.575(17) 164.9 1_556
C19 H19B N15 0.97 2.67 3.144(14) 110.9 .
C21 H21B O44 0.97 2.60 3.557(15) 168.8 .
C22 H22B O29 0.97 2.55 3.362(14) 141.6 1_545
C23 H23B N18 0.97 2.57 3.091(16) 113.4 .
C25 H25A O12 0.97 2.49 3.401(16) 156.3 1_645
C25 H25B O25 0.97 2.52 3.463(16) 165.1 1_645
C26 H26A O32 0.97 2.63 3.485(17) 146.8 1_545
C27 H27A N40 0.97 2.64 3.540(18) 153.8 1_545
C31 H31A O26 0.97 2.55 3.429(14) 151.1 1_545
C35 H35A O33 0.96 2.64 3.564(16) 161.0 1_655
C35 H35B O3 0.96 2.62 3.177(18) 117.5 .
C41 H41B N25 0.97 2.62 3.109(16) 111.4 .
C43 H43B O41 0.97 2.63 3.116(16) 110.9 1_565
C47 H47B O39 0.96 2.49 3.244(19) 135.6 1_454
C51 H51A N40 0.96 2.81 3.544(18) 133.7 .
C55 H55A O34 0.97 2.57 3.352(16) 137.9 1_655
C56 H56A N35 0.97 2.68 3.155(15) 110.5 .
C63 H63A O21 0.97 2.59 3.434(14) 146.0 .
C65 H65B O30 0.96 2.68 3.317(18) 124.7 .
C69 H69C O30 0.96 2.52 3.238(18) 131.6 1_655
C71 H71C O9 0.96 2.63 3.55(2) 159.9 1_655
C72 H72A O14 0.96 2.49 3.308(14) 143.7 .
C72 H72B O7 0.96 2.62 3.218(14) 120.8 .
N6 H6 O21 0.86 2.14 2.928(16) 152.8 .
N6 H6 Cl4 0.86 2.87 3.691(11) 160.1 .
N7 H7C O33 0.86 2.35 3.091(13) 145.0 .
N7 H7D O24 0.86 2.26 3.051(15) 152.0 .
N9 H9 O4 0.86 2.09 2.909(11) 159.2 1_455
N10 H10A O25 0.86 2.53 3.035(14) 118.3 1_545
N10 H10A O27 0.86 2.17 2.988(13) 157.6 1_545
N10 H10A Cl5 0.86 2.86 3.601(10) 145.6 1_545
N10 H10B O4 0.86 2.42 3.174(12) 146.5 1_455
N16 H16 O1 0.86 2.03 2.837(11) 157.0 1_655
N17 H17D O9 0.86 2.55 3.097(14) 122.2 1_655
N17 H17D O10 0.86 2.22 3.021(13) 154.8 1_655
N17 H17D Cl1 0.86 2.93 3.676(10) 146.9 1_655
N17 H17E O1 0.86 2.29 3.047(12) 146.4 1_655
N19 H19 O48 0.86 2.12 2.94(2) 160.5 1_656
N19 H19 O48A 0.86 2.12 2.79(3) 133.9 1_656
N20 H20C O17 0.86 2.35 3.055(12) 139.7 1_656
N20 H20C O18 0.86 2.56 3.057(16) 117.8 1_656
N20 H20C Cl3 0.86 2.97 3.661(10) 138.5 1_656
N20 H20D O48 0.86 2.54 3.28(2) 145.8 1_656
N20 H20D O48A 0.86 2.64 3.25(2) 129.7 1_656
N26 H26 O8 0.86 2.12 2.914(14) 152.8 .
N27 H27C O30 0.86 2.18 3.038(14) 174.6 .
N27 H27C O32 0.86 2.66 3.261(19) 128.3 .
N27 H27C Cl6 0.86 2.95 3.757(11) 157.3 .
N27 H27D O8 0.86 2.24 3.017(12) 149.7 .
N29 H29 O15 0.86 2.47 3.284(12) 158.3 1_455
N30 H30A O20 0.86 2.25 3.052(14) 154.4 .
N30 H30B O15 0.86 2.62 3.414(13) 153.7 1_455
N30 H30B O16 0.86 2.31 3.084(12) 149.2 1_455
N30 H30B Cl2 0.86 2.98 3.837(9) 176.7 1_455
N36 H36 O5 0.86 2.07 2.868(13) 153.7 .
N37 H37C O39 0.86 2.28 3.132(15) 173.5 1_554
N37 H37D O5 0.86 2.24 3.003(11) 148.2 .
N39 H39 O42 0.86 2.15 2.847(11) 138.5 1_665
N40 H40C O35 0.86 2.39 3.081(14) 138.1 1_665
N40 H40D O41 0.86 2.16 2.816(16) 132.6 1_665
N40 H40D O42 0.86 2.64 3.301(13) 134.3 1_665

loop_
_geom_torsion_atom_site_label_1
_geom_torsion_atom_site_label_2
_geom_torsion_atom_site_label_3
_geom_torsion_atom_site_label_4
_geom_torsion
_geom_torsion_site_symmetry_1
_geom_torsion_site_symmetry_2
_geom_torsion_site_symmetry_3
_geom_torsion_site_symmetry_4
_geom_torsion_publ_flag
N1 C1 C2 N2 -59.5(14) . . . . ?
N2 C3 C4 N3 -60.7(12) . . . . ?
N3 C5 C6 N4 -60.5(14) . . . . ?
N4 C7 C8 N1 -59.5(14) . . . . ?
N1 C9 C10 N5 -18.8(16) . . . . ?
N1 C9 C10 C11 162.7(11) . . . . ?
N3 C13 C14 N8 -20.6(18) . . . . ?
N3 C13 C14 C15 161.8(11) . . . . ?
N11 C19 C20 N14 61.7(14) . . . . ?
N14 C21 C22 N13 63.0(13) . . . . ?
N13 C23 C24 N12 63.0(15) . . . . ?
N12 C25 C26 N11 60.2(13) . . . . ?
N11 C27 C28 N15 18.5(18) . . . . ?
N11 C27 C28 C29 -161.4(11) . . . . ?
N13 C31 C32 N18 10.8(17) . . . . ?
N13 C31 C32 C33 -167.0(11) . . . . ?
N21 C37 C38 N22 62.3(14) . . . . ?
N22 C39 C40 N23 61.3(13) . . . . ?
N24 C43 C44 N21 66.7(14) . . . . ?
N21 C45 C46 N28 14.8(18) . . . . ?
N21 C45 C46 C47 -167.3(12) . . . . ?
N23 C49 C50 N25 16.0(15) . . . . ?
N23 C49 C50 C51 -163.6(9) . . . . ?
N32 C55 C56 N31 -60.3(15) . . . . ?
N31 C57 C58 N34 -58.8(14) . . . . ?
N34 C59 C60 N33 -61.3(14) . . . . ?
N33 C61 C62 N32 -63.6(13) . . . . ?
N31 C63 C64 N35 -20.4(15) . . . . ?
N31 C63 C64 C65 159.8(10) . . . . ?
Pb4 O7 C66 N37 177.3(8) . . . . ?
Pb4 O7 C66 N36 -3.0(16) . . . . ?
N33 C67 C68 N38 -13.6(18) . . . . ?
N33 C67 C68 C69 167.9(11) . . . . ?
C7 C8 N1 C1 160.8(9) . . . . ?
C7 C8 N1 C9 -80.0(12) . . . . ?
C7 C8 N1 Pb1 40.1(11) . . . . ?
C2 C1 N1 C8 -79.0(11) . . . . ?
C2 C1 N1 C9 162.4(9) . . . . ?
C2 C1 N1 Pb1 43.0(11) . . . . ?
C10 C9 N1 C8 169.7(10) . . . . ?
C10 C9 N1 C1 -70.0(12) . . . . ?
C10 C9 N1 Pb1 48.9(12) . . . . ?
C1 C2 N2 C17 -78.6(13) . . . . ?
C1 C2 N2 C3 162.9(11) . . . . ?
C1 C2 N2 Pb1 41.1(13) . . . . ?
C4 C3 N2 C17 163.4(9) . . . . ?
C4 C3 N2 C2 -77.1(12) . . . . ?
C4 C3 N2 Pb1 44.2(11) . . . . ?
C6 C5 N3 C13 162.9(10) . . . . ?
C6 C5 N3 C4 -76.2(12) . . . . ?
C6 C5 N3 Pb1 43.2(11) . . . . ?
C14 C13 N3 C5 -70.2(14) . . . . ?
C14 C13 N3 C4 169.1(11) . . . . ?
C14 C13 N3 Pb1 49.0(13) . . . . ?
C3 C4 N3 C5 161.3(10) . . . . ?
C3 C4 N3 C13 -76.8(13) . . . . ?
C3 C4 N3 Pb1 42.9(11) . . . . ?
C8 C7 N4 C18 163.7(11) . . . . ?
C8 C7 N4 C6 -76.8(14) . . . . ?
C8 C7 N4 Pb1 44.4(11) . . . . ?
C5 C6 N4 C18 -79.2(14) . . . . ?
C5 C6 N4 C7 162.1(11) . . . . ?
C5 C6 N4 Pb1 41.7(12) . . . . ?
C11 C10 N5 N6 -2(2) . . . . ?
C9 C10 N5 N6 179.8(10) . . . . ?
C11 C10 N5 Pb1 159.0(11) . . . . ?
C9 C10 N5 Pb1 -19.3(14) . . . . ?
O1 C12 N6 N5 -4.7(18) . . . . ?
N7 C12 N6 N5 175.3(10) . . . . ?
C10 N5 N6 C12 168.4(11) . . . . ?
Pb1 N5 N6 C12 9.8(15) . . . . ?
C13 C14 N8 N9 -179.5(11) . . . . ?
C15 C14 N8 N9 -2(2) . . . . ?
C13 C14 N8 Pb1 -18.5(16) . . . . ?
C15 C14 N8 Pb1 158.7(11) . . . . ?
O2 C16 N9 N8 -11.3(19) . . . . ?
N10 C16 N9 N8 170.3(12) . . . . ?
C14 N8 N9 C16 176.8(12) . . . . ?
Pb1 N8 N9 C16 16.9(15) . . . . ?
C20 C19 N11 C27 -162.4(9) . . . . ?
C20 C19 N11 C26 79.1(11) . . . . ?
C20 C19 N11 Pb2 -41.6(10) . . . . ?
C28 C27 N11 C19 73.0(13) . . . . ?
C28 C27 N11 C26 -166.9(11) . . . . ?
C28 C27 N11 Pb2 -47.3(12) . . . . ?
C25 C26 N11 C19 -159.9(9) . . . . ?
C25 C26 N11 C27 80.7(12) . . . . ?
C25 C26 N11 Pb2 -39.3(11) . . . . ?
C26 C25 N12 C36 -162.5(10) . . . . ?
C26 C25 N12 C24 74.3(13) . . . . ?
C26 C25 N12 Pb2 -45.5(11) . . . . ?
C23 C24 N12 C25 -164.2(12) . . . . ?
C23 C24 N12 C36 73.7(14) . . . . ?
C23 C24 N12 Pb2 -44.0(14) . . . . ?
C32 C31 N13 C23 75.1(12) . . . . ?
C32 C31 N13 C22 -165.2(10) . . . . ?
C32 C31 N13 Pb2 -43.4(13) . . . . ?
C24 C23 N13 C31 -164.4(10) . . . . ?
C24 C23 N13 C22 75.0(12) . . . . ?
C24 C23 N13 Pb2 -44.2(12) . . . . ?
C21 C22 N13 C31 81.4(11) . . . . ?
C21 C22 N13 C23 -160.8(9) . . . . ?
C21 C22 N13 Pb2 -41.7(10) . . . . ?
C19 C20 N14 C21 -164.2(12) . . . . ?
C19 C20 N14 C35 75.9(14) . . . . ?
C19 C20 N14 Pb2 -44.9(13) . . . . ?
C22 C21 N14 C20 73.4(14) . . . . ?
C22 C21 N14 C35 -166.0(11) . . . . ?
C22 C21 N14 Pb2 -46.5(11) . . . . ?
C29 C28 N15 N16 2(2) . . . . ?
C27 C28 N15 N16 -178.3(11) . . . . ?
C29 C28 N15 Pb2 -160.6(11) . . . . ?
C27 C28 N15 Pb2 19.5(15) . . . . ?
O3 C30 N16 N15 4.8(18) . . . . ?
N17 C30 N16 N15 -171.6(11) . . . . ?
C28 N15 N16 C30 -176.5(12) . . . . ?
Pb2 N15 N16 C30 -15.3(14) . . . . ?
C31 C32 N18 N19 -175.9(11) . . . . ?
C33 C32 N18 N19 1.7(19) . . . . ?
C31 C32 N18 Pb2 25.4(13) . . . . ?
C33 C32 N18 Pb2 -157.0(10) . . . . ?
C32 N18 N19 C34 -168.6(11) . . . . ?
Pb2 N18 N19 C34 -12.1(16) . . . . ?
O4 C34 N19 N18 6(2) . . . . ?
N20 C34 N19 N18 -172.4(11) . . . . ?
C46 C45 N21 C44 -163.0(12) . . . . ?
C46 C45 N21 C37 77.1(13) . . . . ?
C46 C45 N21 Pb3 -43.0(14) . . . . ?
C43 C44 N21 C45 82.0(12) . . . . ?
C43 C44 N21 C37 -159.2(10) . . . . ?
C43 C44 N21 Pb3 -42.5(11) . . . . ?
C38 C37 N21 C45 -166.4(10) . . . . ?
C38 C37 N21 C44 73.7(12) . . . . ?
C38 C37 N21 Pb3 -42.2(12) . . . . ?
C37 C38 N22 C39 -167.2(11) . . . . ?
C37 C38 N22 C53 73.0(15) . . . . ?
C37 C38 N22 Pb3 -44.8(12) . . . . ?
C40 C39 N22 C38 75.9(14) . . . . ?
C40 C39 N22 C53 -161.6(11) . . . . ?
C40 C39 N22 Pb3 -46.3(12) . . . . ?
C39 C40 N23 C41 -158.5(9) . . . . ?
C39 C40 N23 C49 79.9(11) . . . . ?
C39 C40 N23 Pb3 -41.1(11) . . . . ?
C42 C41 N23 C40 75.9(13) . . . . ?
C42 C41 N23 C49 -162.0(11) . . . . ?
C42 C41 N23 Pb3 -44.2(12) . . . . ?
C50 C49 N23 C40 -164.9(10) . . . . ?
C50 C49 N23 C41 72.4(12) . . . . ?
C50 C49 N23 Pb3 -43.3(11) . . . . ?
C44 C43 N24 C54 -167.7(10) . . . . ?
C44 C43 N24 C42 70.2(13) . . . . ?
C44 C43 N24 Pb3 -49.8(12) . . . . ?
C51 C50 N25 N26 -0.1(17) . . . . ?
C49 C50 N25 N26 -179.6(10) . . . . ?
C51 C50 N25 Pb3 -158.7(9) . . . . ?
C49 C50 N25 Pb3 21.7(13) . . . . ?
O6 C52 N26 N25 7.6(17) . . . . ?
N27 C52 N26 N25 -174.5(10) . . . . ?
C50 N25 N26 C52 -174.2(10) . . . . ?
Pb3 N25 N26 C52 -15.1(13) . . . . ?
C47 C46 N28 N29 3(2) . . . . ?
C45 C46 N28 N29 -178.9(11) . . . . ?
C47 C46 N28 Pb3 -159.3(11) . . . . ?
C45 C46 N28 Pb3 18.4(15) . . . . ?
O5 C48 N29 N28 6(2) . . . . ?
N30 C48 N29 N28 -176.4(11) . . . . ?
C46 N28 N29 C48 -169.0(12) . . . . ?
Pb3 N28 N29 C48 -8.5(16) . . . . ?
C55 C56 N31 C57 -78.6(12) . . . . ?
C55 C56 N31 C63 162.8(10) . . . . ?
C55 C56 N31 Pb4 42.7(12) . . . . ?
C58 C57 N31 C56 159.4(9) . . . . ?
C58 C57 N31 C63 -82.8(11) . . . . ?
C58 C57 N31 Pb4 39.6(11) . . . . ?
C64 C63 N31 C56 -73.3(12) . . . . ?
C64 C63 N31 C57 167.4(9) . . . . ?
C64 C63 N31 Pb4 45.1(11) . . . . ?
C56 C55 N32 C72 -74.9(12) . . . . ?
C56 C55 N32 C62 164.2(10) . . . . ?
C56 C55 N32 Pb4 42.5(12) . . . . ?
C61 C62 N32 C72 165.1(9) . . . . ?
C61 C62 N32 C55 -73.9(12) . . . . ?
C61 C62 N32 Pb4 48.4(11) . . . . ?
C68 C67 N33 C60 -79.2(13) . . . . ?
C68 C67 N33 C61 159.6(11) . . . . ?
C68 C67 N33 Pb4 40.0(13) . . . . ?
C59 C60 N33 C67 165.9(10) . . . . ?
C59 C60 N33 C61 -74.3(12) . . . . ?
C59 C60 N33 Pb4 43.1(11) . . . . ?
C62 C61 N33 C67 -82.1(11) . . . . ?
C62 C61 N33 C60 158.3(9) . . . . ?
C62 C61 N33 Pb4 40.9(11) . . . . ?
C57 C58 N34 C71 161.2(12) . . . . ?
C57 C58 N34 C59 -78.4(14) . . . . ?
C57 C58 N34 Pb4 44.7(12) . . . . ?
C60 C59 N34 C58 166.0(11) . . . . ?
C60 C59 N34 C71 -72.6(14) . . . . ?
C60 C59 N34 Pb4 42.3(12) . . . . ?
O7 C66 N36 N35 -5.2(17) . . . . ?
N37 C66 N36 N35 174.5(10) . . . . ?
C69 C68 N38 N39 -4(2) . . . . ?
C67 C68 N38 N39 178.3(11) . . . . ?
C69 C68 N38 Pb4 159.2(11) . . . . ?
C67 C68 N38 Pb4 -19.0(16) . . . . ?
O8 C70 N39 N38 -8(2) . . . . ?
N40 C70 N39 N38 171.6(11) . . . . ?
C68 N38 N39 C70 174.8(12) . . . . ?
Pb4 N38 N39 C70 13.2(15) . . . . ?
N7 C12 O1 Pb1 178.3(9) . . . . ?
N6 C12 O1 Pb1 -1.7(15) . . . . ?
N10 C16 O2 Pb1 179.0(11) . . . . ?
N9 C16 O2 Pb1 0.9(17) . . . . ?
N16 C30 O3 Pb2 7.2(16) . . . . ?
N17 C30 O3 Pb2 -176.8(10) . . . . ?
N20 C34 O4 Pb2 -179.5(9) . . . . ?
N19 C34 O4 Pb2 2.0(16) . . . . ?
N30 C48 O5 Pb3 -178.5(10) . . . . ?
N29 C48 O5 Pb3 -1.0(17) . . . . ?
N27 C52 O6 Pb3 -173.7(8) . . . . ?
N26 C52 O6 Pb3 4.0(15) . . . . ?
C63 C64 N35 N36 179.8(10) . . . . ?
C65 C64 N35 N36 -0.3(17) . . . . ?
C63 C64 N35 Pb4 -14.9(13) . . . . ?
C65 C64 N35 Pb4 164.9(9) . . . . ?
C66 N36 N35 C64 175.7(10) . . . . ?
C66 N36 N35 Pb4 10.8(12) . . . . ?
N40 C70 O8 Pb4 179.7(10) . . . . ?
N39 C70 O8 Pb4 -1.1(17) . . . . ?
C54 N24 C42 C41 74.3(13) . . . . ?
C43 N24 C42 C41 -164.8(10) . . . . ?
Pb3 N24 C42 C41 -46.1(12) . . . . ?
N23 C41 C42 N24 64.9(15) . . . . ?
